data_7034495
loop_
_publ_author_name
'Dinca, Alina S.'
'Shova, Sergiu'
'Ion, Adrian E.'
'Maxim, Catalin'
'Lloret, Francesc'
'Julve, Miguel'
'Andruh, Marius'

_publ_section_title
;
 Ascorbic acid decomposition into oxalate ions: a simple synthetic route
 towards oxalato-bridged heterometallic 3d-4f clusters.
;
_journal_issue 16
_journal_name_full 'Dalton transactions (Cambridge, England : 2003)'
_journal_page_first 7148
_journal_page_last 7151
_journal_paper_doi 10.1039/c5dt00778j
_journal_volume 44
_journal_year 2015
_chemical_formula_moiety 'C138 H138 Cu6 Gd6 N12 O60, 9(H2 O), 0.7(C3 H7 N1 O1)'
_chemical_formula_sum 'C140.1 H160.9 Cu6 Gd6 N12.7 O69.7'
_chemical_formula_weight 4462.66
_chemical_name_systematic
;
 ? 
;
_space_group_crystal_system triclinic
_space_group_IT_number 2
_space_group_name_Hall '-P 1'
_space_group_name_H-M_alt 'P -1'
_symmetry_space_group_name_Hall '-P 1'
_symmetry_space_group_name_H-M 'P -1'
_atom_sites_solution_hydrogens geom
_atom_sites_solution_primary direct
_atom_sites_solution_secondary difmap
_audit_creation_date 2015-03-15
_audit_creation_method
;
Olex2 1.2
(compiled 2015.01.26 svn.r3150 for OlexSys, GUI svn.r4998)
;
_audit_update_record
;
2015-03-19 deposited with the CCDC.
2015-03-20 downloaded from the CCDC.
;
_cell_angle_alpha 116.117(3)
_cell_angle_beta 100.924(2)
_cell_angle_gamma 92.814(2)
_cell_formula_units_Z 1
_cell_length_a 15.1096(4)
_cell_length_b 18.9651(5)
_cell_length_c 19.3767(6)
_cell_measurement_reflns_used 7468
_cell_measurement_temperature 173.00(14)
_cell_measurement_theta_max 26.2120
_cell_measurement_theta_min 1.9490
_cell_volume 4839.6(3)
_computing_cell_refinement
;
CrysAlisPro, Agilent Technologies,
Version 1.171.36.32 (release 02-08-2013 CrysAlis171 .NET)
(compiled Aug  2 2013,16:46:58)
;
_computing_data_collection
;
CrysAlisPro, Agilent Technologies,
Version 1.171.36.32 (release 02-08-2013 CrysAlis171 .NET)
(compiled Aug  2 2013,16:46:58)
;
_computing_data_reduction
;
CrysAlisPro, Agilent Technologies,
Version 1.171.36.32 (release 02-08-2013 CrysAlis171 .NET)
(compiled Aug  2 2013,16:46:58)
;
_computing_molecular_graphics 'Olex2 (Dolomanov et al., 2009)'
_computing_publication_material 'Olex2 (Dolomanov et al., 2009)'
_computing_structure_refinement 'ShelXL (Sheldrick, 2008)'
_computing_structure_solution 'SIR2004 (Burla et al., 2007)'
_diffrn_ambient_temperature 173.00(14)
_diffrn_detector_area_resol_mean 16.1593
_diffrn_measured_fraction_theta_full 0.993
_diffrn_measured_fraction_theta_max 0.993
_diffrn_measurement_details
;
  1 omega  -22.00   20.00   1.0000  100.0000
omega____ theta____ kappa____ phi______ frames
    -      -13.9352  -99.0000 -150.0000 42

  2 omega  -16.00   23.00   1.0000  100.0000
omega____ theta____ kappa____ phi______ frames
    -      -13.9352  -99.0000  -30.0000 39

  3 omega  -25.00   52.00   1.0000  100.0000
omega____ theta____ kappa____ phi______ frames
    -       16.4352  -99.0000 -180.0000 77

  4 omega    4.00   41.00   1.0000  100.0000
omega____ theta____ kappa____ phi______ frames
    -       16.4352  -77.0000   60.0000 37

  5 omega  -41.00   85.00   1.0000  100.0000
omega____ theta____ kappa____ phi______ frames
    -       16.4352    0.0000  -30.0000 126

  6 omega  -43.00   31.00   1.0000  100.0000
omega____ theta____ kappa____ phi______ frames
    -       16.4352  -57.0000  -60.0000 74
;
_diffrn_measurement_device_type 'Xcalibur, Eos'
_diffrn_measurement_method '\w scans'
_diffrn_orient_matrix_UB_11 -0.0389888000
_diffrn_orient_matrix_UB_12 -0.0235171000
_diffrn_orient_matrix_UB_13 -0.0302884000
_diffrn_orient_matrix_UB_21 -0.0103145000
_diffrn_orient_matrix_UB_22 -0.0181292000
_diffrn_orient_matrix_UB_23 0.0232470000
_diffrn_orient_matrix_UB_31 -0.0266856000
_diffrn_orient_matrix_UB_32 0.0298897000
_diffrn_orient_matrix_UB_33 0.0173718000
_diffrn_radiation_monochromator graphite
_diffrn_radiation_type MoK\a
_diffrn_radiation_wavelength 0.71073
_diffrn_reflns_av_R_equivalents 0.0710
_diffrn_reflns_av_unetI/netI 0.1647
_diffrn_reflns_limit_h_max 20
_diffrn_reflns_limit_h_min -20
_diffrn_reflns_limit_k_max 25
_diffrn_reflns_limit_k_min -26
_diffrn_reflns_limit_l_max 26
_diffrn_reflns_limit_l_min -25
_diffrn_reflns_number 45414
_diffrn_reflns_theta_full 25.03
_diffrn_reflns_theta_max 25.03
_diffrn_reflns_theta_min 1.80
_diffrn_source 'Enhance (Mo) X-ray Source'
_exptl_absorpt_coefficient_mu 2.750
_exptl_absorpt_correction_T_max 1.00000
_exptl_absorpt_correction_T_min 0.83096
_exptl_absorpt_correction_type multi-scan
_exptl_absorpt_process_details
;
CrysAlisPro, Agilent Technologies,
Version 1.171.36.32 (release 02-08-2013 CrysAlis171 .NET)
(compiled Aug  2 2013,16:46:58)
Empirical absorption correction using spherical harmonics,
 implemented in SCALE3 ABSPACK scaling algorithm.
;
_exptl_crystal_colour 'clear dark green'
_exptl_crystal_colour_lustre clear
_exptl_crystal_colour_modifier dark
_exptl_crystal_colour_primary green
_exptl_crystal_density_diffrn 1.531
_exptl_crystal_density_method 'not measured'
_exptl_crystal_description prism
_exptl_crystal_F_000 2206
_exptl_crystal_size_max 0.1
_exptl_crystal_size_mid 0.1
_exptl_crystal_size_min 0.1
_refine_diff_density_max 1.694
_refine_diff_density_min -0.904
_refine_diff_density_rms 0.173
_refine_ls_extinction_method none
_refine_ls_goodness_of_fit_ref 1.006
_refine_ls_hydrogen_treatment constr
_refine_ls_matrix_type full
_refine_ls_number_parameters 1067
_refine_ls_number_reflns 16972
_refine_ls_number_restraints 7
_refine_ls_restrained_S_all 1.006
_refine_ls_R_factor_all 0.1129
_refine_ls_R_factor_gt 0.0659
_refine_ls_shift/su_max 0.006
_refine_ls_shift/su_mean 0.000
_refine_ls_structure_factor_coef Fsqd
_refine_ls_weighting_details 'calc w=1/[\s^2^(Fo^2^)+(0.0615P)^2^+0.0000P] where P=(Fo^2^+2Fc^2^)/3'
_refine_ls_weighting_scheme calc
_refine_ls_wR_factor_gt 0.1351
_refine_ls_wR_factor_ref 0.1497
_reflns_number_gt 10753
_reflns_number_total 16972
_reflns_threshold_expression >2sigma(I)
_cod_data_source_file c5dt00778j2.cif
_cod_data_source_block shi_2414_maan
_cod_depositor_comments 'Adding full bibliography for 7034494--7034500.cif.'
_cod_original_cell_volume 4839.6(2)
_cod_original_formula_sum 'C140.10 H160.90 Cu6 Gd6 N12.70 O69.70'
_cod_database_code 7034495
_chemical_oxdiff_formula 'C138 H144 Gd6 N12 Cu6 O63'
_chemical_oxdiff_usercomment 'Cu6Gd6Asc .901'
_reflns_odcompleteness_completeness 99.95
_reflns_odcompleteness_iscentric 1
_reflns_odcompleteness_theta 26.32
_olex2_refinement_description
;
1. Fixed Uiso
 At 1.2 times of:
  All C(H) groups, {H2WA,H2WB} of O2W, {H7WA,H7WB} of O7W, {H8WA,H8WB} of O8W,
   {H1WA,H1WB} of O1W, All C(H,H) groups
 At 1.5 times of:
  All C(H,H,H) groups, {H6WA,H6WB} of O6W, {H10C,H10D} of O10W, {H9WA,H9WB}
  of O9W, {H5WA,H5WB} of O5W, {H3WA,H3WB} of O3W, {H4WA,H4WB} of O4W
2. Restrained distances
 N7-C71 = N7-C72
 1.47 with sigma of 0.01
 N7-C70
 1.4 with sigma of 0.01
 N7-C71 \\sim N7-C72
 with sigma of 0.01
 C72-C70 \\sim C70-C71
 with sigma of 0.001
3. Restrained planarity
 C70, C71, C72, N7, O31
 with sigma of 0.01
4. Uiso/Uaniso restraints and constraints
Uiso(C71) = Uiso(N7) = Uiso(C72) = Uiso(C70) = Uiso(O31)
5. Others
 Fixed Sof: O10W(0.25) H10C(0.25) H10D(0.25) O6W(0.5) H6WA(0.5) H6WB(0.5)
 C70(0.35) H70(0.35) C71(0.35) H71A(0.35) H71B(0.35) H71C(0.35) C72(0.35)
 H72A(0.35) H72B(0.35) H72C(0.35) N7(0.35) O31(0.35) O7W(0.25) H7WA(0.25)
 H7WB(0.25) O2W(0.5) H2WA(0.5) H2WB(0.5) O9W(0.5) H9WA(0.5) H9WB(0.5) O4W(0.5)
 H4WA(0.5) H4WB(0.5) O3W(0.5) H3WA(0.5) H3WB(0.5) O5W(0.25) H5WA(0.25)
 H5WB(0.25) O8W(0.25) H8WA(0.25) H8WB(0.25)
6.a Riding coordinates:
 C65(H65A,H65B,H65C), C69(H69A,H69B,H69C), C67(H67A,H67B,H67C), O10W(H10C,
 H10D), O6W(H6WA,H6WB), C71(H71A,H71B,H71C), C72(H72A,H72B,H72C), O7W(H7WA,
 H7WB), O2W(H2WA,H2WB), O9W(H9WA,H9WB), O4W(H4WA,H4WB), O3W(H3WA,H3WB),
 O5W(H5WA,H5WB), O1W(H1WA,H1WB), O8W(H8WA,H8WB)
6.b Secondary CH2 refined with riding coordinates:
 C9(H9A,H9B), C10(H10A,H10B), C11(H11A,H11B), C34(H34A,H34B), C35(H35A,H35B),
 C36(H36A,H36B), C53(H53A,H53B), C54(H54A,H54B), C55(H55A,H55B)
6.c Aromatic/amide H refined with riding coordinates:
 C3(H3), C4(H4), C5(H5), C8(H8), C12(H12), C14(H14), C15(H15), C16(H16),
 C28(H28), C29(H29), C30(H30), C33(H33), C37(H37), C39(H39), C40(H40), C41(H41),
  C47(H47), C48(H48), C49(H49), C52(H52), C56(H56), C58(H58), C59(H59),
 C60(H60), C70(H70)
6.d Idealised Me refined as rotating group:
 C1(H1A,H1B,H1C), C19(H19A,H19B,H19C), C26(H26A,H26B,H26C), C44(H44A,H44B,
 H44C), C45(H45A,H45B,H45C), C63(H63A,H63B,H63C)
;
_olex2_submission_special_instructions 'No special instructions were received'

loop_
_space_group_symop_id
_space_group_symop_operation_xyz
1 'x, y, z'
2 '-x, -y, -z'

loop_
_atom_site_label
_atom_site_type_symbol
_atom_site_fract_x
_atom_site_fract_y
_atom_site_fract_z
_atom_site_U_iso_or_equiv
_atom_site_adp_type
_atom_site_occupancy
_atom_site_calc_flag
_atom_site_disorder_assembly
_atom_site_disorder_group
_atom_site_refinement_flags_posn
C1 C 0.5505(7) 0.7601(6) 0.6004(6) 0.043(3) Uani 1 d . . .
H1A H 0.5378 0.7075 0.5949 0.065 Uiso 1 calc . . GR
H1B H 0.5342 0.7586 0.5494 0.065 Uiso 1 calc . . GR
H1C H 0.5157 0.7945 0.6344 0.065 Uiso 1 calc . . GR
C2 C 0.7045(7) 0.7518(5) 0.5893(6) 0.037(3) Uani 1 d . . .
C3 C 0.6807(7) 0.6843(6) 0.5177(7) 0.051(3) Uani 1 d . . .
H3 H 0.6204 0.6596 0.4963 0.062 Uiso 1 calc . . R
C4 C 0.7485(8) 0.6535(7) 0.4777(7) 0.058(4) Uani 1 d . . .
H4 H 0.7336 0.6068 0.4303 0.070 Uiso 1 calc . . R
C5 C 0.8370(9) 0.6915(7) 0.5076(7) 0.061(4) Uani 1 d . . .
H5 H 0.8812 0.6707 0.4799 0.073 Uiso 1 calc . . R
C6 C 0.8611(7) 0.7612(6) 0.5795(6) 0.044(3) Uani 1 d . . .
C7 C 0.7944(7) 0.7904(5) 0.6219(5) 0.031(2) Uani 1 d . . .
C8 C 0.9509(8) 0.8020(7) 0.6044(6) 0.052(3) Uani 1 d . . .
H8 H 0.9872 0.7822 0.5683 0.062 Uiso 1 calc . . R
C9 C 1.0807(7) 0.9019(7) 0.6796(6) 0.051(3) Uani 1 d . . .
H9A H 1.0745 0.9364 0.6546 0.061 Uiso 1 calc . . R
H9B H 1.1161 0.8616 0.6524 0.061 Uiso 1 calc . . R
C10 C 1.1309(7) 0.9498(6) 0.7644(6) 0.048(3) Uani 1 d . . .
H10A H 1.1015 0.9958 0.7894 0.058 Uiso 1 calc . . R
H10B H 1.1928 0.9686 0.7668 0.058 Uiso 1 calc . . R
C11 C 1.1332(7) 0.9017(7) 0.8088(7) 0.051(3) Uani 1 d . . .
H11A H 1.1415 0.8479 0.7751 0.061 Uiso 1 calc . . R
H11B H 1.1842 0.9246 0.8547 0.061 Uiso 1 calc . . R
C12 C 1.0498(7) 0.8988(5) 0.9007(6) 0.038(3) Uani 1 d . . .
H12 H 1.1066 0.8972 0.9281 0.046 Uiso 1 calc . . R
C13 C 0.9756(6) 0.8996(5) 0.9369(5) 0.030(2) Uani 1 d . . .
C14 C 0.9928(7) 0.8906(6) 1.0076(6) 0.037(3) Uani 1 d . . .
H14 H 1.0508 0.8840 1.0282 0.045 Uiso 1 calc . . R
C15 C 0.9248(8) 0.8916(5) 1.0446(6) 0.043(3) Uani 1 d . . .
H15 H 0.9364 0.8835 1.0892 0.052 Uiso 1 calc . . R
C16 C 0.8387(7) 0.9045(5) 1.0176(5) 0.033(2) Uani 1 d . . .
H16 H 0.7929 0.9051 1.0438 0.040 Uiso 1 calc . . R
C17 C 0.8219(7) 0.9163(5) 0.9517(5) 0.029(2) Uani 1 d . . .
C18 C 0.8889(6) 0.9115(5) 0.9074(5) 0.027(2) Uani 1 d . . .
C19 C 0.6784(7) 0.9594(6) 0.9712(6) 0.038(3) Uani 1 d . . .
H19A H 0.7082 1.0043 1.0204 0.057 Uiso 1 calc . . GR
H19B H 0.6589 0.9164 0.9811 0.057 Uiso 1 calc . . GR
H19C H 0.6264 0.9737 0.9461 0.057 Uiso 1 calc . . GR
C20 C 0.6567(7) 0.7598(5) 0.8049(5) 0.028(2) Uani 1 d A . .
C21 C 0.5692(7) 0.7986(5) 0.8034(5) 0.029(2) Uani 1 d A . .
C22 C 0.5809(6) 1.0397(5) 0.8167(5) 0.019(2) Uani 1 d . . .
C23 C 0.5558(6) 0.9948(5) 0.7244(5) 0.026(2) Uani 1 d . . .
C24 C 0.6078(6) 0.8158(6) 1.0498(6) 0.029(2) Uani 1 d . . .
C25 C 0.5546(7) 0.7517(6) 1.0599(6) 0.032(2) Uani 1 d . . .
C26 C 0.7576(7) 0.6827(6) 0.9716(7) 0.055(3) Uani 1 d A . .
H26A H 0.7679 0.7198 0.9516 0.083 Uiso 1 calc . . GR
H26B H 0.8034 0.6484 0.9629 0.083 Uiso 1 calc . . GR
H26C H 0.7606 0.7110 1.0272 0.083 Uiso 1 calc . . GR
C27 C 0.6483(7) 0.5713(6) 0.9436(6) 0.036(3) Uani 1 d A . .
C28 C 0.7036(8) 0.5523(7) 0.9961(7) 0.052(3) Uani 1 d . . .
H28 H 0.7581 0.5853 1.0276 0.063 Uiso 1 calc . . R
C29 C 0.6790(10) 0.4850(7) 1.0024(7) 0.060(4) Uani 1 d . . .
H29 H 0.7169 0.4724 1.0377 0.072 Uiso 1 calc . . R
C30 C 0.5982(9) 0.4365(7) 0.9563(7) 0.052(3) Uani 1 d . . .
H30 H 0.5812 0.3908 0.9602 0.063 Uiso 1 calc . . R
C31 C 0.5436(8) 0.4555(6) 0.9053(7) 0.044(3) Uani 1 d . . .
C32 C 0.5651(7) 0.5237(5) 0.8991(6) 0.035(3) Uani 1 d . . .
C33 C 0.4638(10) 0.3967(6) 0.8514(10) 0.070(4) Uani 1 d . . .
H33 H 0.4589 0.3482 0.8525 0.084 Uiso 1 calc . . R
C34 C 0.3317(10) 0.3333(6) 0.7423(9) 0.088(5) Uani 1 d . . .
H34A H 0.3367 0.3225 0.6896 0.105 Uiso 1 calc . . R
H34B H 0.3466 0.2877 0.7501 0.105 Uiso 1 calc . . R
C35 C 0.2384(10) 0.3436(7) 0.7486(9) 0.082(5) Uani 1 d . . .
H35A H 0.2357 0.3584 0.8028 0.099 Uiso 1 calc . . R
H35B H 0.2001 0.2926 0.7155 0.099 Uiso 1 calc . . R
C36 C 0.1978(9) 0.4040(6) 0.7262(8) 0.068(4) Uani 1 d . . .
H36A H 0.2029 0.3924 0.6732 0.082 Uiso 1 calc . . R
H36B H 0.1338 0.4017 0.7269 0.082 Uiso 1 calc . . R
C37 C 0.1957(8) 0.5359(7) 0.8185(7) 0.057(3) Uani 1 d . . .
H37 H 0.1341 0.5168 0.8069 0.068 Uiso 1 calc . . R
C38 C 0.2252(8) 0.6191(6) 0.8729(7) 0.047(3) Uani 1 d . . .
C39 C 0.1634(8) 0.6623(7) 0.9178(8) 0.062(4) Uani 1 d . . .
H39 H 0.1075 0.6358 0.9133 0.074 Uiso 1 calc . . R
C40 C 0.1858(10) 0.7413(7) 0.9668(8) 0.069(4) Uani 1 d . . .
H40 H 0.1456 0.7689 0.9961 0.083 Uiso 1 calc . . R
C41 C 0.2667(9) 0.7798(7) 0.9727(7) 0.061(4) Uani 1 d . . .
H41 H 0.2805 0.8343 1.0055 0.073 Uiso 1 calc . . R
C42 C 0.3290(8) 0.7419(6) 0.9324(6) 0.041(3) Uani 1 d A . .
C43 C 0.3096(7) 0.6595(6) 0.8840(6) 0.039(3) Uani 1 d . . .
C44 C 0.4222(7) 0.8612(5) 0.9632(5) 0.036(3) Uani 1 d A . .
H44A H 0.4341 0.8851 1.0199 0.054 Uiso 1 calc . . GR
H44B H 0.3677 0.8767 0.9431 0.054 Uiso 1 calc . . GR
H44C H 0.4726 0.8784 0.9479 0.054 Uiso 1 calc . . GR
C45 C 0.3981(7) 0.9509(5) 0.8350(5) 0.032(2) Uani 1 d . . .
H45A H 0.4496 0.9229 0.8288 0.048 Uiso 1 calc . . GR
H45B H 0.3483 0.9187 0.8365 0.048 Uiso 1 calc . . GR
H45C H 0.4143 0.9997 0.8834 0.048 Uiso 1 calc . . GR
C46 C 0.3340(6) 0.9041(5) 0.6954(6) 0.029(2) Uani 1 d . . .
C47 C 0.3366(6) 0.8262(5) 0.6789(6) 0.035(2) Uani 1 d . . .
H47 H 0.3673 0.8134 0.7172 0.042 Uiso 1 calc . . R
C48 C 0.2925(8) 0.7664(6) 0.6040(7) 0.050(3) Uani 1 d . . .
H48 H 0.2967 0.7135 0.5911 0.060 Uiso 1 calc . . R
C49 C 0.2433(7) 0.7858(6) 0.5500(6) 0.041(3) Uani 1 d . . .
H49 H 0.2108 0.7457 0.5014 0.050 Uiso 1 calc . . R
C50 C 0.2412(7) 0.8632(6) 0.5662(6) 0.036(2) Uani 1 d . . .
C51 C 0.2880(7) 0.9252(6) 0.6390(5) 0.032(2) Uani 1 d . . .
C52 C 0.1808(7) 0.8830(6) 0.5120(6) 0.041(3) Uani 1 d . . .
H52 H 0.1393 0.8407 0.4712 0.049 Uiso 1 calc . . R
C53 C 0.1061(7) 0.9592(8) 0.4537(6) 0.055(3) Uani 1 d . . .
H53A H 0.0737 1.0020 0.4812 0.066 Uiso 1 calc . . R
H53B H 0.0625 0.9107 0.4249 0.066 Uiso 1 calc . . R
C54 C 0.1446(8) 0.9759(7) 0.3973(6) 0.052(3) Uani 1 d . . .
H54A H 0.0953 0.9709 0.3545 0.062 Uiso 1 calc . . R
H54B H 0.1833 0.9366 0.3748 0.062 Uiso 1 calc . . R
C55 C 0.1979(8) 1.0552(6) 0.4335(6) 0.052(3) Uani 1 d . . .
H55A H 0.1599 1.0941 0.4585 0.062 Uiso 1 calc . . R
H55B H 0.2141 1.0650 0.3921 0.062 Uiso 1 calc . . R
C56 C 0.3589(8) 1.0855(6) 0.4847(6) 0.045(3) Uani 1 d . . .
H56 H 0.3591 1.0857 0.4368 0.055 Uiso 1 calc . . R
C57 C 0.4470(7) 1.1065(6) 0.5396(5) 0.036(3) Uani 1 d . . .
C58 C 0.5243(9) 1.1136(7) 0.5142(7) 0.055(3) Uani 1 d . . .
H58 H 0.5193 1.1001 0.4611 0.066 Uiso 1 calc . . R
C59 C 0.6061(9) 1.1393(8) 0.5637(8) 0.063(4) Uani 1 d . . .
H59 H 0.6572 1.1429 0.5446 0.076 Uiso 1 calc . . R
C60 C 0.6168(8) 1.1611(7) 0.6446(7) 0.062(4) Uani 1 d . . .
H60 H 0.6745 1.1780 0.6787 0.074 Uiso 1 calc . . R
C61 C 0.5385(8) 1.1568(6) 0.6730(6) 0.043(3) Uani 1 d . . .
C62 C 0.4536(8) 1.1258(6) 0.6204(6) 0.039(3) Uani 1 d . . .
C63 C 0.6245(7) 1.2144(6) 0.8070(6) 0.049(3) Uani 1 d . . .
H63A H 0.6151 1.2315 0.8593 0.073 Uiso 1 calc . . GR
H63B H 0.6502 1.2593 0.8027 0.073 Uiso 1 calc . . GR
H63C H 0.6656 1.1759 0.7970 0.073 Uiso 1 calc . . GR
C64 C 0.8682(7) 1.0566(5) 0.7895(6) 0.032(2) Uani 1 d . . .
C65 C 0.8807(8) 1.1431(6) 0.8149(6) 0.047(3) Uani 1 d . . .
H65A H 0.9360 1.1678 0.8555 0.070 Uiso 1 d . . R
H65B H 0.8299 1.1651 0.8355 0.070 Uiso 1 d . . R
H65C H 0.8846 1.1528 0.7708 0.070 Uiso 1 d . . R
C66 C 0.4357(10) 0.5420(7) 0.6794(7) 0.062(4) Uani 1 d . . .
C68 C 0.1881(7) 1.1471(6) 0.7154(6) 0.037(3) Uani 1 d . . .
C69 C 0.1084(7) 1.1715(7) 0.7510(7) 0.053(3) Uani 1 d . . .
H69A H 0.0667 1.1879 0.7189 0.079 Uiso 1 d . . R
H69B H 0.1291 1.2149 0.8033 0.079 Uiso 1 d . . R
H69C H 0.0783 1.1274 0.7537 0.079 Uiso 1 d . . R
Cu1 Cu 0.93444(8) 0.90060(7) 0.76268(7) 0.0318(3) Uani 1 d . . .
Cu2 Cu 0.38121(9) 0.50863(7) 0.80579(8) 0.0418(3) Uani 1 d . . .
Cu3 Cu 0.27003(8) 1.04411(7) 0.58236(7) 0.0335(3) Uani 1 d . . .
Gd1 Gd 0.71285(3) 0.90862(3) 0.77503(3) 0.02565(13) Uani 1 d . . .
Gd2 Gd 0.52708(3) 0.68090(3) 0.87183(3) 0.02932(14) Uani 1 d A . .
Gd3 Gd 0.40039(3) 1.10348(3) 0.76728(3) 0.02553(13) Uani 1 d . . .
N1 N 1.0471(5) 0.9001(4) 0.8345(5) 0.035(2) Uani 1 d . . .
N2 N 0.9897(5) 0.8633(5) 0.6709(5) 0.040(2) Uani 1 d . . .
N3 N 0.3991(7) 0.4054(5) 0.8021(6) 0.057(3) Uani 1 d A . .
N4 N 0.2481(7) 0.4854(5) 0.7842(5) 0.052(3) Uani 1 d A . .
N5 N 0.1759(6) 0.9505(5) 0.5118(5) 0.042(2) Uani 1 d . . .
N6 N 0.2829(6) 1.0672(5) 0.4935(5) 0.040(2) Uani 1 d . . .
O1 O 0.8661(4) 0.9212(3) 0.8432(3) 0.0273(15) Uani 1 d . . .
O2 O 0.8118(4) 0.8551(3) 0.6909(3) 0.0286(15) Uani 1 d . . .
O3 O 0.7408(4) 0.9350(3) 0.9205(3) 0.0307(15) Uani 1 d . . .
O4 O 0.6444(4) 0.7890(3) 0.6337(4) 0.0298(15) Uani 1 d . . .
O5 O 0.7214(4) 0.7844(3) 0.7844(4) 0.0325(16) Uani 1 d . . .
O6 O 0.5723(4) 0.8546(4) 0.7842(4) 0.0322(16) Uani 1 d . . .
O7 O 0.6573(4) 0.7080(3) 0.8268(4) 0.0304(16) Uani 1 d . . .
O8 O 0.5058(4) 0.7756(3) 0.8211(4) 0.0299(15) Uani 1 d . . .
O9 O 0.6057(4) 0.9423(3) 0.6933(3) 0.0281(15) Uani 1 d . . .
O10 O 0.6447(4) 1.0205(3) 0.8517(3) 0.0281(15) Uani 1 d . . .
O11 O 0.5344(4) 1.0925(3) 0.8473(3) 0.0318(16) Uani 1 d . . .
O12 O 0.4889(4) 1.0114(3) 0.6894(3) 0.0294(15) Uani 1 d . . .
O13 O 0.6135(5) 0.7993(3) 0.9820(3) 0.0340(16) Uani 1 d . . .
O14 O 0.5153(5) 0.6896(4) 0.9985(4) 0.0364(17) Uani 1 d . . .
O15 O 0.4475(4) 1.2349(3) 0.8706(3) 0.0294(15) Uani 1 d . . .
O16 O 0.3580(4) 1.1208(3) 0.8881(4) 0.0307(16) Uani 1 d . . .
O17 O 0.3729(4) 0.6238(3) 0.8461(4) 0.0360(17) Uani 1 d A . .
O18 O 0.5119(5) 0.5465(3) 0.8510(4) 0.0370(17) Uani 1 d A . .
O19 O 0.4104(5) 0.7756(4) 0.9314(4) 0.0380(17) Uani 1 d . . .
O20 O 0.6674(5) 0.6350(4) 0.9303(4) 0.0392(17) Uani 1 d . . .
O21 O 0.3816(4) 1.1195(3) 0.6496(3) 0.0320(16) Uani 1 d . . .
O22 O 0.2914(4) 1.0014(4) 0.6604(3) 0.0292(15) Uani 1 d . . .
O23 O 0.5385(5) 1.1793(4) 0.7499(4) 0.0374(17) Uani 1 d . . .
O24 O 0.3715(4) 0.9682(3) 0.7692(3) 0.0325(16) Uani 1 d . . .
O25 O 0.7921(5) 1.0234(4) 0.7819(4) 0.0386(17) Uani 1 d . . .
O26 O 0.9383(4) 1.0215(3) 0.7778(4) 0.0342(16) Uani 1 d . . .
O27 O 0.3879(6) 0.4920(4) 0.6878(4) 0.057(2) Uani 1 d A . .
O28 O 0.4848(5) 0.6035(4) 0.7334(4) 0.0470(19) Uani 1 d A . .
O29 O 0.1750(5) 1.1174(4) 0.6408(4) 0.048(2) Uani 1 d . . .
O30 O 0.2626(4) 1.1561(4) 0.7628(4) 0.0355(16) Uani 1 d . . .
C67 C 0.4363(14) 0.5275(10) 0.5954(8) 0.136(8) Uani 1 d A 1 .
H67A H 0.4596 0.4817 0.5617 0.204 Uiso 1 d A 1 R
H67B H 0.3772 0.5295 0.5680 0.204 Uiso 1 d A 1 R
H67C H 0.4770 0.5746 0.6092 0.204 Uiso 1 d A 1 R
O10W O 0.920(2) 0.5782(18) 1.116(2) 0.071(10) Uiso 0.25 d . . .
H10C H 0.8699 0.5555 1.0813 0.107 Uiso 0.25 d . . R
H10D H 0.9098 0.5956 1.1618 0.107 Uiso 0.25 d . . R
O6W O 0.0372(11) 0.6966(9) 0.3804(10) 0.071(5) Uiso 0.50 d . . .
H6WA H 0.0290 0.7146 0.3458 0.107 Uiso 0.50 d . . R
H6WB H 0.0920 0.6886 0.3728 0.107 Uiso 0.50 d . . R
C70 C 0.9138(14) 0.5501(14) 0.7304(15) 0.073(4) Uiso 0.35 d . . D
H70 H 0.8982 0.5046 0.6820 0.087 Uiso 0.35 calc . . R
C71 C 0.914(2) 0.6846(15) 0.8222(15) 0.073(4) Uiso 0.35 d . . D
H71A H 0.9275 0.7334 0.8199 0.109 Uiso 0.35 d . . R
H71B H 0.8606 0.6859 0.8427 0.109 Uiso 0.35 d . . R
H71C H 0.9646 0.6782 0.8561 0.109 Uiso 0.35 d . . R
C72 C 0.8200(19) 0.613(2) 0.6676(16) 0.073(4) Uiso 0.35 d . . D
H72A H 0.8473 0.6030 0.6239 0.109 Uiso 0.35 d . . R
H72B H 0.7761 0.5673 0.6538 0.109 Uiso 0.35 d . . R
H72C H 0.7903 0.6587 0.6796 0.109 Uiso 0.35 d . . R
N7 N 0.8802(13) 0.6210(13) 0.7410(11) 0.073(4) Uiso 0.35 d . . D
O31 O 0.9579(16) 0.5513(13) 0.7809(15) 0.073(4) Uiso 0.35 d . . .
O7W O 0.075(4) 0.628(3) 0.538(3) 0.16(2) Uiso 0.25 d B 1 .
H7WA H 0.0711 0.6451 0.5857 0.187 Uiso 0.25 d B 1 R
H7WB H 0.0392 0.5830 0.5189 0.187 Uiso 0.25 d B 1 R
O2W O 0.4469(15) 0.6455(12) 0.3309(12) 0.102(7) Uiso 0.50 d C 2 .
H2WA H 0.3991 0.6521 0.3043 0.123 Uiso 0.50 d C 2 R
H2WB H 0.4696 0.6926 0.3474 0.123 Uiso 0.50 d C 2 R
O9W O 0.9530(14) 0.4097(11) 0.9065(13) 0.105(7) Uiso 0.50 d . . .
H9WA H 0.9430 0.4271 0.9525 0.158 Uiso 0.50 d . . R
H9WB H 0.9031 0.3870 0.8720 0.158 Uiso 0.50 d . . R
O4W O 0.2834(15) 0.5930(12) 0.4184(13) 0.114(7) Uiso 0.50 d . . .
H4WA H 0.2576 0.6132 0.3900 0.171 Uiso 0.50 d . . R
H4WB H 0.3120 0.6299 0.4632 0.171 Uiso 0.50 d . . R
O3W O 0.3692(15) 0.6016(12) 0.3349(13) 0.110(7) Uiso 0.50 d D 1 .
H3WA H 0.3895 0.5873 0.2934 0.166 Uiso 0.50 d D 1 R
H3WB H 0.4079 0.6377 0.3741 0.166 Uiso 0.50 d D 1 R
O5W O 0.127(2) 0.7178(19) 0.299(2) 0.075(10) Uiso 0.25 d . . .
H5WA H 0.1774 0.7480 0.3153 0.113 Uiso 0.25 d . . R
H5WB H 0.1124 0.6944 0.2487 0.113 Uiso 0.25 d . . R
O1W O 0.9413(7) 0.8228(6) 0.4456(6) 0.096(3) Uani 1 d . . .
H1WA H 0.9554 0.8726 0.4752 0.115 Uiso 1 d . . R
H1WB H 0.9060 0.8142 0.4020 0.115 Uiso 1 d . . R
O8W O 0.137(3) 0.608(2) 0.617(2) 0.090(12) Uiso 0.25 d E 2 .
H8WA H 0.1033 0.5859 0.5721 0.108 Uiso 0.25 d E 2 R
H8WB H 0.1831 0.5814 0.6132 0.108 Uiso 0.25 d E 2 R

loop_
_atom_site_aniso_label
_atom_site_aniso_U_11
_atom_site_aniso_U_22
_atom_site_aniso_U_33
_atom_site_aniso_U_23
_atom_site_aniso_U_13
_atom_site_aniso_U_12
C1 0.035(7) 0.041(6) 0.046(7) 0.015(5) 0.005(5) 0.001(5)
C2 0.047(7) 0.033(5) 0.026(6) 0.007(5) 0.013(5) 0.012(5)
C3 0.028(7) 0.062(7) 0.058(8) 0.023(7) 0.011(6) -0.007(5)
C4 0.051(8) 0.049(7) 0.051(8) 0.001(6) 0.021(7) -0.006(6)
C5 0.059(9) 0.065(8) 0.039(7) 0.003(6) 0.023(6) 0.007(7)
C6 0.043(7) 0.042(6) 0.035(6) 0.007(5) 0.011(5) -0.003(5)
C7 0.044(7) 0.022(5) 0.027(6) 0.010(4) 0.014(5) 0.004(5)
C8 0.050(8) 0.065(7) 0.024(6) 0.004(6) 0.011(5) 0.010(6)
C9 0.030(7) 0.076(8) 0.043(7) 0.022(6) 0.015(5) -0.001(6)
C10 0.032(7) 0.048(6) 0.043(7) 0.000(6) 0.015(5) 0.001(5)
C11 0.027(6) 0.064(7) 0.054(8) 0.021(6) 0.011(6) 0.003(6)
C12 0.027(6) 0.040(6) 0.040(7) 0.015(5) -0.002(5) 0.008(5)
C13 0.031(6) 0.030(5) 0.029(6) 0.013(5) 0.005(5) 0.009(4)
C14 0.034(6) 0.044(6) 0.025(6) 0.014(5) -0.007(5) 0.013(5)
C15 0.058(8) 0.036(6) 0.030(6) 0.013(5) 0.000(6) 0.017(5)
C16 0.052(7) 0.033(5) 0.017(5) 0.015(4) 0.004(5) 0.011(5)
C17 0.042(6) 0.026(5) 0.029(5) 0.020(4) 0.011(5) 0.008(5)
C18 0.028(6) 0.028(5) 0.020(5) 0.008(4) 0.004(4) 0.003(4)
C19 0.048(7) 0.052(6) 0.034(6) 0.032(5) 0.021(5) 0.024(5)
C20 0.033(6) 0.024(5) 0.016(5) -0.001(4) 0.006(4) 0.007(5)
C21 0.022(6) 0.033(5) 0.027(5) 0.012(5) -0.003(4) 0.004(5)
C22 0.022(5) 0.021(4) 0.016(5) 0.010(4) 0.005(4) -0.001(4)
C23 0.027(6) 0.028(5) 0.027(5) 0.016(4) 0.007(5) -0.001(4)
C24 0.030(6) 0.038(6) 0.029(6) 0.022(5) 0.009(5) 0.018(5)
C25 0.031(6) 0.037(6) 0.034(6) 0.019(5) 0.009(5) 0.016(5)
C26 0.040(7) 0.057(7) 0.075(9) 0.044(7) 0.000(6) -0.012(6)
C27 0.043(7) 0.033(6) 0.045(7) 0.024(5) 0.018(6) 0.013(5)
C28 0.052(8) 0.061(7) 0.060(8) 0.043(7) 0.008(6) 0.016(6)
C29 0.076(10) 0.077(9) 0.064(9) 0.057(8) 0.028(8) 0.046(8)
C30 0.049(8) 0.061(8) 0.062(8) 0.036(7) 0.025(7) 0.013(7)
C31 0.048(8) 0.038(6) 0.056(8) 0.027(6) 0.018(6) 0.018(6)
C32 0.037(7) 0.031(5) 0.040(6) 0.014(5) 0.018(5) 0.005(5)
C33 0.075(11) 0.034(7) 0.131(14) 0.050(8) 0.058(10) 0.018(7)
C34 0.086(11) 0.030(7) 0.124(14) 0.010(8) 0.039(10) -0.013(7)
C35 0.080(11) 0.053(8) 0.098(12) 0.019(8) 0.033(9) -0.026(8)
C36 0.059(9) 0.044(7) 0.081(10) 0.020(7) -0.007(7) -0.015(6)
C37 0.037(7) 0.082(9) 0.052(8) 0.031(7) 0.006(6) 0.013(7)
C38 0.051(8) 0.039(6) 0.056(8) 0.023(6) 0.018(6) 0.007(6)
C39 0.041(8) 0.067(8) 0.089(10) 0.039(8) 0.032(7) 0.007(6)
C40 0.075(10) 0.053(8) 0.082(10) 0.022(7) 0.045(8) 0.014(7)
C41 0.073(10) 0.057(7) 0.069(9) 0.030(7) 0.044(8) 0.030(7)
C42 0.043(7) 0.039(6) 0.054(7) 0.030(6) 0.017(6) 0.009(5)
C43 0.034(7) 0.051(7) 0.045(7) 0.032(6) 0.012(5) 0.005(5)
C44 0.059(7) 0.030(5) 0.022(5) 0.011(4) 0.018(5) 0.013(5)
C45 0.049(7) 0.036(5) 0.023(5) 0.022(5) 0.010(5) 0.016(5)
C46 0.018(5) 0.039(6) 0.036(6) 0.021(5) 0.010(5) 0.001(4)
C47 0.030(6) 0.038(6) 0.038(6) 0.020(5) 0.007(5) 0.004(5)
C48 0.061(8) 0.031(6) 0.064(8) 0.021(6) 0.026(7) 0.016(6)
C49 0.039(7) 0.052(7) 0.022(6) 0.008(5) 0.004(5) 0.000(5)
C50 0.026(6) 0.051(7) 0.030(6) 0.020(5) 0.000(5) -0.004(5)
C51 0.029(6) 0.049(6) 0.025(5) 0.022(5) 0.013(5) 0.006(5)
C52 0.034(7) 0.051(7) 0.026(6) 0.007(5) 0.013(5) -0.016(5)
C53 0.028(7) 0.093(9) 0.037(7) 0.028(7) -0.004(5) 0.011(6)
C54 0.058(8) 0.065(8) 0.029(6) 0.026(6) -0.007(6) 0.001(6)
C55 0.074(9) 0.063(8) 0.016(5) 0.021(5) -0.006(5) 0.017(7)
C56 0.056(8) 0.052(7) 0.039(7) 0.026(6) 0.023(6) 0.008(6)
C57 0.047(7) 0.044(6) 0.019(5) 0.016(5) 0.007(5) 0.007(5)
C58 0.057(9) 0.079(8) 0.032(7) 0.021(6) 0.026(6) 0.005(7)
C59 0.049(9) 0.093(10) 0.074(10) 0.048(8) 0.046(8) 0.018(7)
C60 0.050(8) 0.082(9) 0.053(8) 0.024(7) 0.027(7) 0.005(7)
C61 0.045(7) 0.058(7) 0.042(7) 0.032(6) 0.024(6) 0.014(6)
C62 0.057(8) 0.038(6) 0.024(6) 0.015(5) 0.015(6) 0.011(5)
C63 0.031(7) 0.064(7) 0.044(7) 0.023(6) -0.001(5) -0.011(5)
C64 0.036(7) 0.035(6) 0.036(6) 0.025(5) 0.011(5) 0.002(5)
C65 0.051(8) 0.046(6) 0.046(7) 0.024(6) 0.011(6) 0.009(5)
C66 0.080(10) 0.048(7) 0.044(8) 0.013(7) 0.010(7) -0.009(7)
C68 0.040(7) 0.044(6) 0.042(7) 0.027(5) 0.016(6) 0.020(5)
C69 0.035(7) 0.067(7) 0.048(7) 0.020(6) 0.009(6) 0.011(6)
Cu1 0.0277(7) 0.0396(7) 0.0263(7) 0.0125(6) 0.0087(5) 0.0053(5)
Cu2 0.0464(9) 0.0290(6) 0.0457(8) 0.0142(6) 0.0103(7) -0.0015(6)
Cu3 0.0369(8) 0.0449(7) 0.0223(6) 0.0184(6) 0.0068(5) 0.0087(6)
Gd1 0.0259(3) 0.0335(3) 0.0229(3) 0.0167(2) 0.0074(2) 0.0073(2)
Gd2 0.0387(3) 0.0245(2) 0.0243(3) 0.0104(2) 0.0090(2) 0.0009(2)
Gd3 0.0285(3) 0.0319(3) 0.0187(2) 0.0133(2) 0.0064(2) 0.0070(2)
N1 0.029(5) 0.035(4) 0.038(5) 0.014(4) 0.009(4) 0.013(4)
N2 0.031(5) 0.054(5) 0.031(5) 0.014(4) 0.012(4) 0.014(4)
N3 0.062(7) 0.033(5) 0.076(8) 0.026(5) 0.015(6) 0.001(5)
N4 0.055(7) 0.044(5) 0.049(6) 0.019(5) 0.003(5) -0.004(5)
N5 0.043(6) 0.061(6) 0.024(5) 0.023(5) 0.007(4) 0.008(5)
N6 0.051(6) 0.050(5) 0.027(5) 0.022(4) 0.015(4) 0.006(5)
O1 0.026(4) 0.039(4) 0.021(3) 0.018(3) 0.006(3) 0.007(3)
O2 0.027(4) 0.030(3) 0.021(3) 0.006(3) 0.004(3) -0.001(3)
O3 0.032(4) 0.042(4) 0.023(3) 0.017(3) 0.008(3) 0.015(3)
O4 0.022(4) 0.033(3) 0.034(4) 0.017(3) 0.005(3) 0.002(3)
O5 0.026(4) 0.040(4) 0.038(4) 0.022(3) 0.011(3) 0.010(3)
O6 0.028(4) 0.041(4) 0.038(4) 0.027(3) 0.009(3) 0.003(3)
O7 0.042(4) 0.027(3) 0.033(4) 0.020(3) 0.014(3) 0.011(3)
O8 0.019(4) 0.036(4) 0.033(4) 0.014(3) 0.006(3) -0.001(3)
O9 0.038(4) 0.033(3) 0.017(3) 0.015(3) 0.005(3) 0.016(3)
O10 0.033(4) 0.040(4) 0.018(3) 0.019(3) 0.005(3) 0.014(3)
O11 0.035(4) 0.033(3) 0.022(4) 0.008(3) 0.005(3) 0.011(3)
O12 0.030(4) 0.038(4) 0.024(4) 0.017(3) 0.005(3) 0.011(3)
O13 0.052(5) 0.031(3) 0.018(4) 0.010(3) 0.009(3) 0.003(3)
O14 0.047(5) 0.032(4) 0.033(4) 0.017(3) 0.014(3) -0.002(3)
O15 0.046(4) 0.023(3) 0.023(4) 0.012(3) 0.011(3) 0.005(3)
O16 0.036(4) 0.030(3) 0.027(4) 0.013(3) 0.010(3) 0.001(3)
O17 0.029(4) 0.034(4) 0.041(4) 0.012(3) 0.011(3) 0.003(3)
O18 0.045(5) 0.026(3) 0.040(4) 0.014(3) 0.013(4) 0.007(3)
O19 0.042(5) 0.038(4) 0.044(4) 0.025(3) 0.016(4) 0.009(3)
O20 0.044(5) 0.039(4) 0.044(4) 0.028(4) 0.009(4) 0.005(3)
O21 0.041(4) 0.042(4) 0.021(3) 0.019(3) 0.015(3) 0.012(3)
O22 0.029(4) 0.039(4) 0.024(4) 0.021(3) 0.003(3) -0.001(3)
O23 0.042(5) 0.049(4) 0.028(4) 0.022(3) 0.014(3) 0.005(3)
O24 0.039(4) 0.037(4) 0.021(4) 0.014(3) 0.005(3) 0.006(3)
O25 0.030(4) 0.046(4) 0.053(5) 0.033(4) 0.014(4) 0.006(3)
O26 0.035(4) 0.034(4) 0.035(4) 0.017(3) 0.009(3) 0.007(3)
O27 0.075(6) 0.043(4) 0.040(5) 0.013(4) 0.005(4) -0.019(4)
O28 0.059(5) 0.040(4) 0.029(4) 0.007(4) 0.009(4) -0.014(4)
O29 0.047(5) 0.073(5) 0.030(4) 0.026(4) 0.011(4) 0.027(4)
O30 0.030(4) 0.050(4) 0.028(4) 0.021(3) 0.004(3) 0.013(3)
C67 0.21(2) 0.117(13) 0.040(9) 0.033(9) -0.018(11) -0.094(13)
O1W 0.084(8) 0.129(8) 0.098(8) 0.078(7) 0.007(6) 0.011(6)

loop_
_atom_type_symbol
_atom_type_description
_atom_type_scat_dispersion_real
_atom_type_scat_dispersion_imag
_atom_type_scat_source
C C 0.0033 0.0016 'International Tables Vol C Tables 4.2.6.8 and 6.1.1.4'
H H 0.0000 0.0000 'International Tables Vol C Tables 4.2.6.8 and 6.1.1.4'
Cu Cu 0.3201 1.2651 'International Tables Vol C Tables 4.2.6.8 and 6.1.1.4'
Gd Gd -0.1653 3.9035 'International Tables Vol C Tables 4.2.6.8 and 6.1.1.4'
N N 0.0061 0.0033 'International Tables Vol C Tables 4.2.6.8 and 6.1.1.4'
O O 0.0106 0.0060 'International Tables Vol C Tables 4.2.6.8 and 6.1.1.4'

loop_
_geom_angle_atom_site_label_1
_geom_angle_atom_site_label_2
_geom_angle_atom_site_label_3
_geom_angle
_geom_angle_site_symmetry_1
_geom_angle_site_symmetry_3
H1A C1 H1B 109.5 . .
H1A C1 H1C 109.5 . .
H1B C1 H1C 109.5 . .
O4 C1 H1A 109.5 . .
O4 C1 H1B 109.5 . .
O4 C1 H1C 109.5 . .
C3 C2 C7 121.4(8) . .
O4 C2 C3 124.8(10) . .
O4 C2 C7 113.8(8) . .
C2 C3 H3 120.5 . .
C2 C3 C4 118.9(10) . .
C4 C3 H3 120.5 . .
C3 C4 H4 119.6 . .
C5 C4 C3 120.7(10) . .
C5 C4 H4 119.6 . .
C4 C5 H5 119.7 . .
C4 C5 C6 120.5(10) . .
C6 C5 H5 119.7 . .
C5 C6 C7 119.2(10) . .
C5 C6 C8 118.5(9) . .
C7 C6 C8 122.2(9) . .
C2 C7 C6 119.2(8) . .
O2 C7 C2 117.7(8) . .
O2 C7 C6 123.1(9) . .
C6 C8 H8 115.6 . .
N2 C8 C6 128.8(9) . .
N2 C8 H8 115.6 . .
H9A C9 H9B 107.8 . .
C10 C9 H9A 109.1 . .
C10 C9 H9B 109.1 . .
N2 C9 H9A 109.1 . .
N2 C9 H9B 109.1 . .
N2 C9 C10 112.6(8) . .
C9 C10 H10A 109.3 . .
C9 C10 H10B 109.3 . .
C9 C10 C11 111.5(9) . .
H10A C10 H10B 108.0 . .
C11 C10 H10A 109.3 . .
C11 C10 H10B 109.3 . .
C10 C11 H11A 109.6 . .
C10 C11 H11B 109.6 . .
H11A C11 H11B 108.1 . .
N1 C11 C10 110.3(9) . .
N1 C11 H11A 109.6 . .
N1 C11 H11B 109.6 . .
C13 C12 H12 116.3 . .
N1 C12 H12 116.3 . .
N1 C12 C13 127.5(10) . .
C12 C13 C14 117.9(9) . .
C18 C13 C12 122.4(9) . .
C18 C13 C14 119.6(8) . .
C13 C14 H14 119.9 . .
C15 C14 C13 120.2(9) . .
C15 C14 H14 119.9 . .
C14 C15 H15 119.2 . .
C14 C15 C16 121.6(10) . .
C16 C15 H15 119.2 . .
C15 C16 H16 120.5 . .
C17 C16 C15 119.0(10) . .
C17 C16 H16 120.5 . .
C16 C17 C18 122.2(9) . .
C16 C17 O3 125.6(8) . .
O3 C17 C18 112.2(8) . .
C13 C18 C17 117.3(9) . .
O1 C18 C13 124.4(8) . .
O1 C18 C17 118.3(8) . .
H19A C19 H19B 109.5 . .
H19A C19 H19C 109.5 . .
H19B C19 H19C 109.5 . .
O3 C19 H19A 109.5 . .
O3 C19 H19B 109.5 . .
O3 C19 H19C 109.5 . .
O5 C20 C21 117.5(9) . .
O7 C20 C21 116.8(9) . .
O7 C20 O5 125.8(8) . .
O6 C21 C20 115.3(9) . .
O8 C21 C20 119.1(9) . .
O8 C21 O6 125.5(8) . .
O10 C22 C23 117.6(7) . .
O10 C22 O11 126.8(8) . .
O11 C22 C23 115.6(8) . .
O9 C23 C22 115.4(8) . .
O12 C23 C22 117.5(7) . .
O12 C23 O9 127.1(8) . .
O13 C24 C25 116.3(9) . .
O13 C24 O16 127.4(9) . 2_677
O16 C24 C25 116.3(8) 2_677 .
O14 C25 C24 117.8(8) . .
O14 C25 O15 124.7(9) . 2_677
O15 C25 C24 117.6(9) 2_677 .
H26A C26 H26B 109.5 . .
H26A C26 H26C 109.5 . .
H26B C26 H26C 109.5 . .
O20 C26 H26A 109.5 . .
O20 C26 H26B 109.5 . .
O20 C26 H26C 109.5 . .
C28 C27 C32 119.5(10) . .
O20 C27 C28 125.6(10) . .
O20 C27 C32 114.9(9) . .
C27 C28 H28 119.7 . .
C27 C28 C29 120.6(12) . .
C29 C28 H28 119.7 . .
C28 C29 H29 120.1 . .
C28 C29 C30 119.8(12) . .
C30 C29 H29 120.1 . .
C29 C30 H30 120.2 . .
C31 C30 C29 119.6(12) . .
C31 C30 H30 120.2 . .
C30 C31 C32 122.1(12) . .
C30 C31 C33 116.8(11) . .
C32 C31 C33 120.9(11) . .
C31 C32 C27 118.3(10) . .
O18 C32 C27 117.3(9) . .
O18 C32 C31 124.4(10) . .
C31 C33 H33 116.6 . .
N3 C33 C31 126.8(10) . .
N3 C33 H33 116.6 . .
H34A C34 H34B 107.9 . .
C35 C34 H34A 109.1 . .
C35 C34 H34B 109.1 . .
C35 C34 N3 112.3(10) . .
N3 C34 H34A 109.1 . .
N3 C34 H34B 109.1 . .
C34 C35 H35A 108.1 . .
C34 C35 H35B 108.1 . .
C34 C35 C36 117.0(12) . .
H35A C35 H35B 107.3 . .
C36 C35 H35A 108.1 . .
C36 C35 H35B 108.1 . .
C35 C36 H36A 109.9 . .
C35 C36 H36B 109.9 . .
H36A C36 H36B 108.3 . .
N4 C36 C35 109.0(11) . .
N4 C36 H36A 109.9 . .
N4 C36 H36B 109.9 . .
C38 C37 H37 117.2 . .
N4 C37 H37 117.2 . .
N4 C37 C38 125.6(11) . .
C39 C38 C37 118.1(11) . .
C43 C38 C37 123.7(10) . .
C43 C38 C39 118.1(10) . .
C38 C39 H39 119.7 . .
C40 C39 C38 120.6(11) . .
C40 C39 H39 119.7 . .
C39 C40 H40 120.2 . .
C41 C40 C39 119.6(11) . .
C41 C40 H40 120.2 . .
C40 C41 H41 118.7 . .
C40 C41 C42 122.6(12) . .
C42 C41 H41 118.7 . .
C41 C42 C43 119.1(11) . .
C41 C42 O19 127.1(10) . .
O19 C42 C43 113.7(8) . .
C38 C43 C42 119.7(9) . .
O17 C43 C38 122.6(9) . .
O17 C43 C42 117.6(9) . .
H44A C44 H44B 109.5 . .
H44A C44 H44C 109.5 . .
H44B C44 H44C 109.5 . .
O19 C44 H44A 109.5 . .
O19 C44 H44B 109.5 . .
O19 C44 H44C 109.5 . .
H45A C45 H45B 109.5 . .
H45A C45 H45C 109.5 . .
H45B C45 H45C 109.5 . .
O24 C45 H45A 109.5 . .
O24 C45 H45B 109.5 . .
O24 C45 H45C 109.5 . .
C47 C46 C51 121.7(9) . .
C47 C46 O24 124.0(9) . .
O24 C46 C51 114.2(8) . .
C46 C47 H47 120.4 . .
C46 C47 C48 119.2(10) . .
C48 C47 H47 120.4 . .
C47 C48 H48 120.1 . .
C49 C48 C47 119.8(9) . .
C49 C48 H48 120.1 . .
C48 C49 H49 119.6 . .
C50 C49 C48 120.8(10) . .
C50 C49 H49 119.6 . .
C49 C50 C51 121.5(10) . .
C49 C50 C52 120.2(9) . .
C51 C50 C52 117.9(9) . .
C50 C51 C46 116.8(9) . .
O22 C51 C46 116.7(8) . .
O22 C51 C50 126.5(9) . .
C50 C52 H52 115.2 . .
N5 C52 C50 129.6(10) . .
N5 C52 H52 115.2 . .
H53A C53 H53B 107.8 . .
C54 C53 H53A 109.1 . .
C54 C53 H53B 109.1 . .
N5 C53 H53A 109.1 . .
N5 C53 H53B 109.1 . .
N5 C53 C54 112.5(9) . .
C53 C54 H54A 109.0 . .
C53 C54 H54B 109.0 . .
C53 C54 C55 113.0(10) . .
H54A C54 H54B 107.8 . .
C55 C54 H54A 109.0 . .
C55 C54 H54B 109.0 . .
C54 C55 H55A 108.7 . .
C54 C55 H55B 108.7 . .
C54 C55 N6 114.3(9) . .
H55A C55 H55B 107.6 . .
N6 C55 H55A 108.7 . .
N6 C55 H55B 108.7 . .
C57 C56 H56 115.8 . .
N6 C56 H56 115.8 . .
N6 C56 C57 128.3(10) . .
C58 C57 C56 119.1(10) . .
C58 C57 C62 119.9(10) . .
C62 C57 C56 120.8(10) . .
C57 C58 H58 119.3 . .
C59 C58 C57 121.5(11) . .
C59 C58 H58 119.3 . .
C58 C59 H59 119.4 . .
C58 C59 C60 121.3(11) . .
C60 C59 H59 119.4 . .
C59 C60 H60 120.7 . .
C59 C60 C61 118.6(12) . .
C61 C60 H60 120.7 . .
C62 C61 C60 119.9(10) . .
O23 C61 C60 124.8(11) . .
O23 C61 C62 115.2(9) . .
C61 C62 C57 118.5(10) . .
O21 C62 C57 123.6(10) . .
O21 C62 C61 117.8(9) . .
H63A C63 H63B 109.5 . .
H63A C63 H63C 109.5 . .
H63B C63 H63C 109.5 . .
O23 C63 H63A 109.5 . .
O23 C63 H63B 109.5 . .
O23 C63 H63C 109.5 . .
O25 C64 C65 118.3(9) . .
O25 C64 O26 124.5(8) . .
O26 C64 C65 117.1(9) . .
C64 C65 H65A 109.1 . .
C64 C65 H65B 109.3 . .
C64 C65 H65C 110.0 . .
H65A C65 H65B 109.4 . .
H65A C65 H65C 109.5 . .
H65B C65 H65C 109.5 . .
O27 C66 O28 126.3(12) . .
O27 C66 C67 118.2(11) . .
O28 C66 C67 115.5(12) . .
O29 C68 C69 118.0(10) . .
O30 C68 C69 116.3(9) . .
O30 C68 O29 125.7(9) . .
C68 C69 H69A 109.6 . .
C68 C69 H69B 109.6 . .
C68 C69 H69C 109.2 . .
H69A C69 H69B 109.5 . .
H69A C69 H69C 109.5 . .
H69B C69 H69C 109.5 . .
N1 Cu1 Gd1 133.6(2) . .
N1 Cu1 O26 106.4(3) . .
N2 Cu1 Gd1 131.3(3) . .
N2 Cu1 N1 93.1(3) . .
N2 Cu1 O2 90.1(3) . .
N2 Cu1 O26 94.4(3) . .
O1 Cu1 Gd1 42.81(18) . .
O1 Cu1 N1 91.3(3) . .
O1 Cu1 N2 170.6(3) . .
O1 Cu1 O2 82.5(2) . .
O1 Cu1 O26 92.4(2) . .
O2 Cu1 Gd1 42.23(16) . .
O2 Cu1 N1 154.5(3) . .
O2 Cu1 O26 98.6(2) . .
O26 Cu1 Gd1 85.95(17) . .
N3 Cu2 Gd2 132.7(3) . .
N3 Cu2 N4 93.3(4) . .
N3 Cu2 O17 161.8(4) . .
N3 Cu2 O27 104.0(4) . .
N4 Cu2 Gd2 132.4(3) . .
N4 Cu2 O17 89.7(3) . .
N4 Cu2 O27 96.7(4) . .
O17 Cu2 Gd2 42.84(18) . .
O17 Cu2 O27 93.5(3) . .
O18 Cu2 Gd2 42.83(18) . .
O18 Cu2 N3 89.9(4) . .
O18 Cu2 N4 167.5(3) . .
O18 Cu2 O17 83.6(3) . .
O18 Cu2 O27 94.3(3) . .
O27 Cu2 Gd2 84.8(2) . .
N5 Cu3 Gd3 131.9(3) . .
N5 Cu3 N6 92.1(4) . .
N5 Cu3 O22 89.0(3) . .
N5 Cu3 O29 94.7(3) . .
N6 Cu3 Gd3 133.6(3) . .
N6 Cu3 O29 107.1(3) . .
O21 Cu3 Gd3 43.69(17) . .
O21 Cu3 N5 167.4(3) . .
O21 Cu3 N6 90.1(3) . .
O21 Cu3 O22 84.9(3) . .
O21 Cu3 O29 96.6(3) . .
O22 Cu3 Gd3 43.03(18) . .
O22 Cu3 N6 160.8(3) . .
O22 Cu3 O29 91.8(3) . .
O29 Cu3 Gd3 85.83(19) . .
O1 Gd1 Cu1 33.62(13) . .
O1 Gd1 O3 62.58(19) . .
O1 Gd1 O4 120.81(18) . .
O1 Gd1 O5 75.3(2) . .
O1 Gd1 O6 131.4(2) . .
O1 Gd1 O10 109.7(2) . .
O2 Gd1 Cu1 34.45(15) . .
O2 Gd1 O1 66.2(2) . .
O2 Gd1 O3 125.6(2) . .
O2 Gd1 O4 61.68(19) . .
O2 Gd1 O5 81.6(2) . .
O2 Gd1 O6 132.9(2) . .
O2 Gd1 O9 99.5(2) . .
O2 Gd1 O10 149.4(2) . .
O2 Gd1 O25 77.4(2) . .
O3 Gd1 Cu1 96.16(14) . .
O3 Gd1 O4 137.66(19) . .
O4 Gd1 Cu1 95.29(13) . .
O5 Gd1 Cu1 84.55(15) . .
O5 Gd1 O3 69.32(19) . .
O5 Gd1 O4 71.4(2) . .
O6 Gd1 Cu1 151.70(15) . .
O6 Gd1 O3 75.7(2) . .
O6 Gd1 O4 75.0(2) . .
O6 Gd1 O5 67.2(2) . .
O6 Gd1 O10 73.9(2) . .
O9 Gd1 Cu1 122.90(15) . .
O9 Gd1 O1 149.7(2) . .
O9 Gd1 O3 134.36(18) . .
O9 Gd1 O4 66.79(19) . .
O9 Gd1 O5 131.1(2) . .
O9 Gd1 O6 78.3(2) . .
O9 Gd1 O10 68.51(19) . .
O9 Gd1 O25 77.0(2) . .
O10 Gd1 Cu1 128.91(15) . .
O10 Gd1 O3 68.57(19) . .
O10 Gd1 O4 129.5(2) . .
O10 Gd1 O5 128.0(2) . .
O25 Gd1 Cu1 64.29(15) . .
O25 Gd1 O1 73.9(2) . .
O25 Gd1 O3 104.1(2) . .
O25 Gd1 O4 117.6(2) . .
O25 Gd1 O5 147.7(2) . .
O25 Gd1 O6 143.8(2) . .
O25 Gd1 O10 72.6(2) . .
O7 Gd2 Cu2 130.57(13) . .
O7 Gd2 O14 131.1(2) . .
O7 Gd2 O19 128.7(2) . .
O7 Gd2 O20 70.3(2) . .
O8 Gd2 Cu2 124.39(15) . .
O8 Gd2 O7 67.7(2) . .
O8 Gd2 O14 130.5(2) . .
O8 Gd2 O19 67.2(2) . .
O8 Gd2 O20 134.7(2) . .
O13 Gd2 Cu2 147.95(15) . .
O13 Gd2 O7 75.9(2) . .
O13 Gd2 O8 79.1(2) . .
O13 Gd2 O14 67.0(2) . .
O13 Gd2 O19 72.7(2) . .
O13 Gd2 O20 74.9(2) . .
O14 Gd2 Cu2 80.95(15) . .
O14 Gd2 O19 68.8(2) . .
O14 Gd2 O20 70.0(2) . .
O17 Gd2 Cu2 34.57(14) . .
O17 Gd2 O7 151.1(2) . .
O17 Gd2 O8 100.6(2) . .
O17 Gd2 O13 129.5(2) . .
O17 Gd2 O14 77.1(2) . .
O17 Gd2 O18 66.9(2) . .
O17 Gd2 O19 61.6(2) . .
O17 Gd2 O20 124.6(2) . .
O18 Gd2 Cu2 33.82(17) . .
O18 Gd2 O7 109.5(2) . .
O18 Gd2 O8 150.0(2) . .
O18 Gd2 O13 130.4(2) . .
O18 Gd2 O14 75.2(2) . .
O18 Gd2 O19 121.8(2) . .
O18 Gd2 O20 62.4(2) . .
O19 Gd2 Cu2 95.24(15) . .
O20 Gd2 Cu2 95.87(15) . .
O20 Gd2 O19 134.8(2) . .
O28 Gd2 Cu2 64.94(17) . .
O28 Gd2 O7 75.5(2) . .
O28 Gd2 O8 75.3(2) . .
O28 Gd2 O13 147.1(2) . .
O28 Gd2 O14 145.8(2) . .
O28 Gd2 O17 75.9(2) . .
O28 Gd2 O18 75.2(2) . .
O28 Gd2 O19 114.5(2) . .
O28 Gd2 O20 109.9(2) . .
O11 Gd3 Cu3 147.39(13) . .
O11 Gd3 O12 67.9(2) . .
O11 Gd3 O16 75.0(2) . .
O11 Gd3 O21 129.9(2) . .
O11 Gd3 O23 73.5(2) . .
O11 Gd3 O24 72.8(2) . .
O12 Gd3 Cu3 79.52(15) . .
O12 Gd3 O16 130.5(2) . .
O12 Gd3 O23 69.2(2) . .
O12 Gd3 O24 69.77(19) . .
O15 Gd3 Cu3 127.90(15) . .
O15 Gd3 O11 76.8(2) . .
O15 Gd3 O12 129.6(2) . .
O15 Gd3 O16 67.7(2) . .
O15 Gd3 O21 103.6(2) . .
O15 Gd3 O23 66.9(2) . .
O15 Gd3 O24 131.8(2) . .
O16 Gd3 Cu3 130.66(15) . .
O16 Gd3 O23 129.2(2) . .
O16 Gd3 O24 68.79(18) . .
O21 Gd3 Cu3 34.56(16) . .
O21 Gd3 O12 75.6(2) . .
O21 Gd3 O16 152.7(2) . .
O21 Gd3 O23 61.9(2) . .
O21 Gd3 O24 124.57(19) . .
O22 Gd3 Cu3 34.99(15) . .
O22 Gd3 O11 129.0(2) . .
O22 Gd3 O12 75.1(2) . .
O22 Gd3 O15 152.7(2) . .
O22 Gd3 O16 107.1(2) . .
O22 Gd3 O21 68.2(2) . .
O22 Gd3 O23 123.8(2) . .
O22 Gd3 O24 62.0(2) . .
O23 Gd3 Cu3 95.61(15) . .
O24 Gd3 Cu3 96.28(14) . .
O24 Gd3 O23 134.14(19) . .
O30 Gd3 Cu3 65.23(15) . .
O30 Gd3 O11 147.2(2) . .
O30 Gd3 O12 144.6(2) . .
O30 Gd3 O15 79.0(2) . .
O30 Gd3 O16 75.6(2) . .
O30 Gd3 O21 77.3(2) . .
O30 Gd3 O22 73.9(2) . .
O30 Gd3 O23 116.2(2) . .
O30 Gd3 O24 109.1(2) . .
C11 N1 Cu1 116.6(7) . .
C12 N1 C11 118.8(9) . .
C12 N1 Cu1 124.7(7) . .
C8 N2 C9 118.8(8) . .
C8 N2 Cu1 121.8(7) . .
C9 N2 Cu1 119.2(6) . .
C33 N3 C34 118.2(11) . .
C33 N3 Cu2 123.2(8) . .
C34 N3 Cu2 118.5(9) . .
C36 N4 Cu2 121.0(8) . .
C37 N4 C36 114.0(11) . .
C37 N4 Cu2 125.0(8) . .
C52 N5 C53 121.3(10) . .
C52 N5 Cu3 121.5(8) . .
C53 N5 Cu3 116.9(8) . .
C55 N6 Cu3 117.2(7) . .
C56 N6 C55 120.7(9) . .
C56 N6 Cu3 122.0(8) . .
C18 O1 Cu1 127.3(5) . .
C18 O1 Gd1 124.0(5) . .
Cu1 O1 Gd1 103.6(3) . .
C7 O2 Cu1 124.4(6) . .
C7 O2 Gd1 128.3(5) . .
Cu1 O2 Gd1 103.3(2) . .
C17 O3 C19 115.5(7) . .
C17 O3 Gd1 116.8(5) . .
C19 O3 Gd1 127.4(5) . .
C1 O4 Gd1 124.8(5) . .
C2 O4 C1 117.6(7) . .
C2 O4 Gd1 117.6(6) . .
C20 O5 Gd1 117.0(5) . .
C21 O6 Gd1 120.5(6) . .
C20 O7 Gd2 117.9(6) . .
C21 O8 Gd2 118.0(6) . .
C23 O9 Gd1 119.5(5) . .
C22 O10 Gd1 118.3(5) . .
C22 O11 Gd3 119.7(5) . .
C23 O12 Gd3 118.3(5) . .
C24 O13 Gd2 120.6(6) . .
C25 O14 Gd2 117.7(6) . .
C25 O15 Gd3 118.6(6) 2_677 .
C24 O16 Gd3 117.6(5) 2_677 .
C43 O17 Cu2 124.1(6) . .
C43 O17 Gd2 126.1(6) . .
Cu2 O17 Gd2 102.6(2) . .
C32 O18 Cu2 124.7(6) . .
C32 O18 Gd2 122.1(6) . .
Cu2 O18 Gd2 103.4(3) . .
C42 O19 C44 115.1(7) . .
C42 O19 Gd2 117.9(5) . .
C44 O19 Gd2 127.0(5) . .
C26 O20 Gd2 125.8(5) . .
C27 O20 C26 116.2(8) . .
C27 O20 Gd2 115.2(6) . .
C62 O21 Cu3 121.5(6) . .
C62 O21 Gd3 120.7(6) . .
Cu3 O21 Gd3 101.8(3) . .
C51 O22 Cu3 122.5(6) . .
C51 O22 Gd3 125.4(6) . .
Cu3 O22 Gd3 102.0(3) . .
C61 O23 C63 117.2(8) . .
C61 O23 Gd3 113.1(6) . .
C63 O23 Gd3 125.1(6) . .
C45 O24 Gd3 127.9(5) . .
C46 O24 C45 117.1(7) . .
C46 O24 Gd3 114.6(5) . .
C64 O25 Gd1 143.9(6) . .
C64 O26 Cu1 119.9(6) . .
C66 O27 Cu2 120.7(7) . .
C66 O28 Gd2 143.1(8) . .
C68 O29 Cu3 119.3(6) . .
C68 O30 Gd3 140.9(6) . .
C66 C67 H67A 119.3 . .
C66 C67 H67B 110.7 . .
C66 C67 H67C 97.6 . .
H67A C67 H67B 109.5 . .
H67A C67 H67C 109.5 . .
H67B C67 H67C 109.4 . .
H10C O10W H10D 109.5 . .
H6WA O6W H6WB 89.4 . .
N7 C70 H70 121.8 . .
O31 C70 H70 121.8 . .
O31 C70 N7 116(2) . .
H71A C71 H71B 109.5 . .
H71A C71 H71C 109.5 . .
H71B C71 H71C 109.4 . .
N7 C71 H71A 108.2 . .
N7 C71 H71B 101.0 . .
N7 C71 H71C 118.8 . .
H72A C72 H72B 109.5 . .
H72A C72 H72C 109.5 . .
H72B C72 H72C 109.4 . .
N7 C72 H72A 117.1 . .
N7 C72 H72B 102.1 . .
N7 C72 H72C 108.8 . .
C70 N7 C71 112.1(14) . .
C70 N7 C72 111.7(14) . .
C71 N7 C72 136(3) . .
H7WA O7W H7WB 96.9 . .
H7WA O7W H8WA 64.0 . .
H7WB O7W H8WA 68.0 . .
H2WA O2W H2WB 90.8 . .
H2WA O2W H3WA 65.1 . .
H2WA O2W H3WB 92.8 . .
H2WB O2W H3WA 156.0 . .
H2WB O2W H3WB 112.1 . .
H3WA O2W H3WB 71.6 . .
H9WA O9W H9WB 109.5 . .
H4WA O4W H4WB 109.5 . .
H2WA O3W H3WA 53.7 . .
H2WA O3W H3WB 76.3 . .
H3WA O3W H3WB 109.5 . .
H5WA O5W H5WB 109.5 . .
H1WA O1W H1WB 109.5 . .
H7WA O8W H8WA 55.2 . .
H7WA O8W H8WB 150.3 . .
H8WA O8W H8WB 104.0 . .

loop_
_geom_bond_atom_site_label_1
_geom_bond_atom_site_label_2
_geom_bond_distance
_geom_bond_site_symmetry_2
C1 H1A 0.9600 .
C1 H1B 0.9600 .
C1 H1C 0.9600 .
C1 O4 1.413(11) .
C2 C3 1.377(13) .
C2 C7 1.397(14) .
C2 O4 1.373(10) .
C3 H3 0.9300 .
C3 C4 1.398(14) .
C4 H4 0.9300 .
C4 C5 1.373(15) .
C5 H5 0.9300 .
C5 C6 1.400(14) .
C6 C7 1.402(13) .
C6 C8 1.411(14) .
C7 O2 1.324(10) .
C8 H8 0.9300 .
C8 N2 1.297(12) .
C9 H9A 0.9700 .
C9 H9B 0.9700 .
C9 C10 1.499(14) .
C9 N2 1.470(12) .
C10 H10A 0.9700 .
C10 H10B 0.9700 .
C10 C11 1.502(15) .
C11 H11A 0.9700 .
C11 H11B 0.9700 .
C11 N1 1.482(12) .
C12 H12 0.9300 .
C12 C13 1.429(13) .
C12 N1 1.287(12) .
C13 C14 1.431(13) .
C13 C18 1.397(12) .
C14 H14 0.9300 .
C14 C15 1.356(14) .
C15 H15 0.9300 .
C15 C16 1.382(13) .
C16 H16 0.9300 .
C16 C17 1.372(12) .
C17 C18 1.428(12) .
C17 O3 1.394(11) .
C18 O1 1.321(10) .
C19 H19A 0.9600 .
C19 H19B 0.9600 .
C19 H19C 0.9600 .
C19 O3 1.436(10) .
C20 C21 1.546(12) .
C20 O5 1.265(11) .
C20 O7 1.230(10) .
C21 O6 1.272(11) .
C21 O8 1.202(11) .
C22 C23 1.561(12) .
C22 O10 1.235(10) .
C22 O11 1.246(9) .
C23 O9 1.280(10) .
C23 O12 1.242(10) .
C24 C25 1.531(14) .
C24 O13 1.230(10) .
C24 O16 1.261(10) 2_677
C25 O14 1.259(11) .
C25 O15 1.262(11) 2_677
C26 H26A 0.9600 .
C26 H26B 0.9600 .
C26 H26C 0.9600 .
C26 O20 1.464(12) .
C27 C28 1.376(14) .
C27 C32 1.390(14) .
C27 O20 1.369(11) .
C28 H28 0.9300 .
C28 C29 1.375(15) .
C29 H29 0.9300 .
C29 C30 1.374(16) .
C30 H30 0.9300 .
C30 C31 1.350(15) .
C31 C32 1.380(14) .
C31 C33 1.468(18) .
C32 O18 1.343(12) .
C33 H33 0.9300 .
C33 N3 1.302(16) .
C34 H34A 0.9700 .
C34 H34B 0.9700 .
C34 C35 1.452(17) .
C34 N3 1.507(15) .
C35 H35A 0.9700 .
C35 H35B 0.9700 .
C35 C36 1.511(18) .
C36 H36A 0.9700 .
C36 H36B 0.9700 .
C36 N4 1.502(13) .
C37 H37 0.9300 .
C37 C38 1.445(15) .
C37 N4 1.303(13) .
C38 C39 1.433(14) .
C38 C43 1.382(14) .
C39 H39 0.9300 .
C39 C40 1.356(15) .
C40 H40 0.9300 .
C40 C41 1.352(16) .
C41 H41 0.9300 .
C41 C42 1.364(13) .
C42 C43 1.403(13) .
C42 O19 1.367(12) .
C43 O17 1.344(11) .
C44 H44A 0.9600 .
C44 H44B 0.9600 .
C44 H44C 0.9600 .
C44 O19 1.447(10) .
C45 H45A 0.9600 .
C45 H45B 0.9600 .
C45 H45C 0.9600 .
C45 O24 1.443(10) .
C46 C47 1.372(12) .
C46 C51 1.402(13) .
C46 O24 1.391(11) .
C47 H47 0.9300 .
C47 C48 1.395(14) .
C48 H48 0.9300 .
C48 C49 1.362(15) .
C49 H49 0.9300 .
C49 C50 1.362(13) .
C50 C51 1.397(13) .
C50 C52 1.449(15) .
C51 O22 1.310(11) .
C52 H52 0.9300 .
C52 N5 1.287(13) .
C53 H53A 0.9700 .
C53 H53B 0.9700 .
C53 C54 1.470(15) .
C53 N5 1.462(13) .
C54 H54A 0.9700 .
C54 H54B 0.9700 .
C54 C55 1.463(15) .
C55 H55A 0.9700 .
C55 H55B 0.9700 .
C55 N6 1.492(13) .
C56 H56 0.9300 .
C56 C57 1.448(15) .
C56 N6 1.248(12) .
C57 C58 1.373(14) .
C57 C62 1.424(13) .
C58 H58 0.9300 .
C58 C59 1.329(16) .
C59 H59 0.9300 .
C59 C60 1.408(17) .
C60 H60 0.9300 .
C60 C61 1.409(14) .
C61 C62 1.390(15) .
C61 O23 1.357(11) .
C62 O21 1.342(11) .
C63 H63A 0.9600 .
C63 H63B 0.9600 .
C63 H63C 0.9600 .
C63 O23 1.442(11) .
C64 C65 1.482(13) .
C64 O25 1.235(11) .
C64 O26 1.281(11) .
C65 H65A 0.9605 .
C65 H65B 0.9606 .
C65 H65C 0.9606 .
C66 O27 1.250(14) .
C66 O28 1.246(13) .
C66 C67 1.529(18) .
C68 C69 1.492(13) .
C68 O29 1.270(12) .
C68 O30 1.262(12) .
C69 H69A 0.9606 .
C69 H69B 0.9604 .
C69 H69C 0.9601 .
Cu1 Gd1 3.4077(12) .
Cu1 N1 1.987(8) .
Cu1 N2 1.968(7) .
Cu1 O1 1.941(6) .
Cu1 O2 1.981(6) .
Cu1 O26 2.176(6) .
Cu2 Gd2 3.4223(13) .
Cu2 N3 1.961(9) .
Cu2 N4 1.961(10) .
Cu2 O17 1.990(6) .
Cu2 O18 1.958(7) .
Cu2 O27 2.190(8) .
Cu3 Gd3 3.3972(13) .
Cu3 N5 1.980(9) .
Cu3 N6 1.993(8) .
Cu3 O21 1.968(7) .
Cu3 O22 1.991(6) .
Cu3 O29 2.168(6) .
Gd1 O1 2.382(6) .
Gd1 O2 2.353(5) .
Gd1 O3 2.582(6) .
Gd1 O4 2.635(6) .
Gd1 O5 2.448(6) .
Gd1 O6 2.384(6) .
Gd1 O9 2.358(6) .
Gd1 O10 2.406(5) .
Gd1 O25 2.371(7) .
Gd2 O7 2.417(6) .
Gd2 O8 2.405(6) .
Gd2 O13 2.396(6) .
Gd2 O14 2.428(6) .
Gd2 O17 2.384(6) .
Gd2 O18 2.391(6) .
Gd2 O19 2.631(6) .
Gd2 O20 2.584(7) .
Gd2 O28 2.355(7) .
Gd3 O11 2.384(6) .
Gd3 O12 2.406(5) .
Gd3 O15 2.370(6) .
Gd3 O16 2.430(6) .
Gd3 O21 2.397(6) .
Gd3 O22 2.370(6) .
Gd3 O23 2.634(6) .
Gd3 O24 2.599(6) .
Gd3 O30 2.356(6) .
O15 C25 1.262(11) 2_677
O16 C24 1.261(11) 2_677
C67 H67A 0.9602 .
C67 H67B 0.9607 .
C67 H67C 0.9602 .
O10W H10C 0.8504 .
O10W H10D 0.8504 .
O6W H6WA 0.8706 .
O6W H6WB 0.8773 .
C70 H70 0.9300 .
C70 N7 1.403(10) .
C70 O31 1.06(3) .
C71 H71A 0.9602 .
C71 H71B 0.9606 .
C71 H71C 0.9604 .
C71 N7 1.468(8) .
C72 H72A 0.9608 .
C72 H72B 0.9604 .
C72 H72C 0.9602 .
C72 N7 1.473(8) .
O7W H7WA 0.8490 .
O7W H7WB 0.8726 .
O7W H8WA 1.2821 .
O2W H2WA 0.8513 .
O2W H2WB 0.8325 .
O2W H3WA 1.2085 .
O2W H3WB 1.1658 .
O9W H9WA 0.8507 .
O9W H9WB 0.8505 .
O4W H4WA 0.8502 .
O4W H4WB 0.8505 .
O3W H2WA 1.4258 .
O3W H3WA 0.8508 .
O3W H3WB 0.8501 .
O5W H5WA 0.8503 .
O5W H5WB 0.8504 .
O1W H1WA 0.8501 .
O1W H1WB 0.8503 .
O8W H7WA 1.4462 .
O8W H8WA 0.8331 .
O8W H8WB 0.8710 .

loop_
_geom_torsion_atom_site_label_1
_geom_torsion_atom_site_label_2
_geom_torsion_atom_site_label_3
_geom_torsion_atom_site_label_4
_geom_torsion
_geom_torsion_site_symmetry_1
_geom_torsion_site_symmetry_4
C2 C3 C4 C5 -2.5(19) . .
C2 C7 O2 Cu1 160.8(7) . .
C2 C7 O2 Gd1 7.1(12) . .
C3 C2 C7 C6 2.0(16) . .
C3 C2 C7 O2 179.8(9) . .
C3 C2 O4 C1 -5.9(14) . .
C3 C2 O4 Gd1 173.9(8) . .
C3 C4 C5 C6 1(2) . .
C4 C5 C6 C7 2.1(18) . .
C4 C5 C6 C8 -174.4(12) . .
C5 C6 C7 C2 -3.5(16) . .
C5 C6 C7 O2 178.9(10) . .
C5 C6 C8 N2 -174.0(12) . .
C6 C7 O2 Cu1 -21.6(12) . .
C6 C7 O2 Gd1 -175.3(7) . .
C6 C8 N2 C9 -172.2(12) . .
C6 C8 N2 Cu1 12.7(17) . .
C7 C2 C3 C4 1.0(17) . .
C7 C2 O4 C1 171.9(8) . .
C7 C2 O4 Gd1 -8.3(11) . .
C7 C6 C8 N2 10(2) . .
C8 C6 C7 C2 172.8(10) . .
C8 C6 C7 O2 -4.8(17) . .
C9 C10 C11 N1 -82.1(10) . .
C10 C9 N2 C8 -158.5(10) . .
C10 C9 N2 Cu1 16.8(13) . .
C10 C11 N1 C12 -145.9(9) . .
C10 C11 N1 Cu1 33.9(10) . .
C12 C13 C14 C15 179.4(9) . .
C12 C13 C18 C17 -176.0(8) . .
C12 C13 C18 O1 1.7(14) . .
C13 C12 N1 C11 177.9(9) . .
C13 C12 N1 Cu1 -1.8(14) . .
C13 C14 C15 C16 -2.6(14) . .
C13 C18 O1 Cu1 13.5(12) . .
C13 C18 O1 Gd1 163.8(6) . .
C14 C13 C18 C17 1.7(12) . .
C14 C13 C18 O1 179.4(8) . .
C14 C15 C16 C17 0.1(14) . .
C15 C16 C17 C18 3.4(13) . .
C15 C16 C17 O3 -175.5(8) . .
C16 C17 C18 C13 -4.3(13) . .
C16 C17 C18 O1 177.9(8) . .
C16 C17 O3 C19 13.3(12) . .
C16 C17 O3 Gd1 -160.7(7) . .
C17 C18 O1 Cu1 -168.8(6) . .
C17 C18 O1 Gd1 -18.5(10) . .
C18 C13 C14 C15 1.6(14) . .
C18 C17 O3 C19 -165.7(8) . .
C18 C17 O3 Gd1 20.3(9) . .
C20 C21 O6 Gd1 -10.5(10) . .
C20 C21 O8 Gd2 6.8(10) . .
C21 C20 O5 Gd1 13.7(10) . .
C21 C20 O7 Gd2 -3.9(10) . .
C22 C23 O9 Gd1 7.7(10) . .
C22 C23 O12 Gd3 -4.1(10) . .
C23 C22 O10 Gd1 -5.8(10) . .
C23 C22 O11 Gd3 10.7(9) . .
C24 C25 O14 Gd2 -1.0(10) . .
C25 C24 O13 Gd2 8.5(11) . .
C27 C28 C29 C30 -0.4(17) . .
C27 C32 O18 Cu2 -162.1(6) . .
C27 C32 O18 Gd2 -22.1(11) . .
C28 C27 C32 C31 -4.3(14) . .
C28 C27 C32 O18 177.4(8) . .
C28 C27 O20 C26 4.9(13) . .
C28 C27 O20 Gd2 -157.3(8) . .
C28 C29 C30 C31 -0.1(17) . .
C29 C30 C31 C32 -1.7(16) . .
C29 C30 C31 C33 173.1(10) . .
C30 C31 C32 C27 3.9(15) . .
C30 C31 C32 O18 -178.0(9) . .
C30 C31 C33 N3 174.4(12) . .
C31 C32 O18 Cu2 19.8(12) . .
C31 C32 O18 Gd2 159.8(7) . .
C31 C33 N3 C34 169.9(11) . .
C31 C33 N3 Cu2 -13.7(18) . .
C32 C27 C28 C29 2.7(15) . .
C32 C27 O20 C26 -175.3(8) . .
C32 C27 O20 Gd2 22.5(10) . .
C32 C31 C33 N3 -10.8(19) . .
C33 C31 C32 C27 -170.6(9) . .
C33 C31 C32 O18 7.5(15) . .
C34 C35 C36 N4 -65.9(16) . .
C35 C34 N3 C33 121.9(14) . .
C35 C34 N3 Cu2 -54.6(16) . .
C35 C36 N4 C37 -124.7(12) . .
C35 C36 N4 Cu2 53.7(14) . .
C37 C38 C39 C40 -176.7(13) . .
C37 C38 C43 C42 173.8(11) . .
C37 C38 C43 O17 -1.7(18) . .
C38 C37 N4 C36 -176.1(12) . .
C38 C37 N4 Cu2 5.6(17) . .
C38 C39 C40 C41 1(2) . .
C38 C43 O17 Cu2 -26.1(14) . .
C38 C43 O17 Gd2 -171.2(8) . .
C39 C38 C43 C42 -6.0(17) . .
C39 C38 C43 O17 178.5(10) . .
C39 C40 C41 C42 -2(2) . .
C40 C41 C42 C43 -1.3(19) . .
C40 C41 C42 O19 176.8(12) . .
C41 C42 C43 C38 5.2(17) . .
C41 C42 C43 O17 -179.1(10) . .
C41 C42 O19 C44 -13.5(15) . .
C41 C42 O19 Gd2 167.1(10) . .
C42 C43 O17 Cu2 158.3(8) . .
C42 C43 O17 Gd2 13.2(13) . .
C43 C38 C39 C40 3.2(19) . .
C43 C42 O19 C44 164.7(9) . .
C43 C42 O19 Gd2 -14.7(11) . .
C46 C47 C48 C49 -3.8(15) . .
C46 C51 O22 Cu3 158.2(6) . .
C46 C51 O22 Gd3 19.3(10) . .
C47 C46 C51 C50 2.9(13) . .
C47 C46 C51 O22 -178.7(8) . .
C47 C46 O24 C45 -12.6(12) . .
C47 C46 O24 Gd3 161.1(7) . .
C47 C48 C49 C50 4.2(16) . .
C48 C49 C50 C51 -1.0(15) . .
C48 C49 C50 C52 -173.1(9) . .
C49 C50 C51 C46 -2.5(13) . .
C49 C50 C51 O22 179.2(9) . .
C49 C50 C52 N5 -171.3(10) . .
C50 C51 O22 Cu3 -23.5(12) . .
C50 C51 O22 Gd3 -162.4(7) . .
C50 C52 N5 C53 -176.6(9) . .
C50 C52 N5 Cu3 10.0(14) . .
C51 C46 C47 C48 0.2(14) . .
C51 C46 O24 C45 164.0(8) . .
C51 C46 O24 Gd3 -22.3(9) . .
C51 C50 C52 N5 16.3(15) . .
C52 C50 C51 C46 169.7(8) . .
C52 C50 C51 O22 -8.5(14) . .
C53 C54 C55 N6 66.1(13) . .
C54 C53 N5 C52 -111.9(12) . .
C54 C53 N5 Cu3 61.8(11) . .
C54 C55 N6 C56 120.5(11) . .
C54 C55 N6 Cu3 -54.7(11) . .
C56 C57 C58 C59 174.2(11) . .
C56 C57 C62 C61 -170.6(9) . .
C56 C57 C62 O21 5.8(15) . .
C57 C56 N6 C55 173.7(9) . .
C57 C56 N6 Cu3 -11.4(15) . .
C57 C58 C59 C60 -1(2) . .
C57 C62 O21 Cu3 26.2(12) . .
C57 C62 O21 Gd3 156.1(7) . .
C58 C57 C62 C61 4.6(15) . .
C58 C57 C62 O21 -179.1(9) . .
C58 C59 C60 C61 -1(2) . .
C59 C60 C61 C62 4.9(17) . .
C59 C60 C61 O23 -177.0(11) . .
C60 C61 C62 C57 -6.5(15) . .
C60 C61 C62 O21 177.0(9) . .
C60 C61 O23 C63 3.9(15) . .
C60 C61 O23 Gd3 -153.2(9) . .
C61 C62 O21 Cu3 -157.4(7) . .
C61 C62 O21 Gd3 -27.5(11) . .
C62 C57 C58 C59 -1.0(18) . .
C62 C61 O23 C63 -177.9(9) . .
C62 C61 O23 Gd3 25.0(11) . .
C65 C64 O25 Gd1 -160.6(8) . .
C65 C64 O26 Cu1 168.2(7) . .
C69 C68 O29 Cu3 -158.4(7) . .
C69 C68 O30 Gd3 153.2(8) . .
Cu1 Gd1 O1 C18 -156.0(7) . .
Cu1 Gd1 O2 C7 157.9(8) . .
Cu1 Gd1 O3 C17 -19.0(6) . .
Cu1 Gd1 O3 C19 167.8(7) . .
Cu1 Gd1 O4 C1 -179.9(7) . .
Cu1 Gd1 O4 C2 0.3(6) . .
Cu1 Gd1 O5 C20 167.9(6) . .
Cu1 Gd1 O6 C21 15.5(8) . .
Cu1 Gd1 O9 C23 -131.0(6) . .
Cu1 Gd1 O10 C22 122.6(6) . .
Cu1 Gd1 O25 C64 -11.6(10) . .
Cu2 Gd2 O7 C20 122.0(6) . .
Cu2 Gd2 O8 C21 -131.1(6) . .
Cu2 Gd2 O13 C24 -4.4(9) . .
Cu2 Gd2 O14 C25 -175.2(7) . .
Cu2 Gd2 O17 C43 150.9(9) . .
Cu2 Gd2 O18 C32 -147.1(8) . .
Cu2 Gd2 O19 C42 6.7(7) . .
Cu2 Gd2 O19 C44 -172.6(7) . .
Cu2 Gd2 O20 C26 -178.5(7) . .
Cu2 Gd2 O20 C27 -18.3(6) . .
Cu2 Gd2 O28 C66 3.5(13) . .
Cu3 Gd3 O11 C22 -9.1(8) . .
Cu3 Gd3 O12 C23 -173.2(6) . .
Cu3 Gd3 O15 C25 138.2(6) . 2_677
Cu3 Gd3 O16 C24 -132.8(6) . 2_677
Cu3 Gd3 O21 C62 -138.1(7) . .
Cu3 Gd3 O22 C51 145.5(7) . .
Cu3 Gd3 O23 C61 -19.2(6) . .
Cu3 Gd3 O23 C63 -174.1(7) . .
Cu3 Gd3 O24 C45 -172.2(6) . .
Cu3 Gd3 O24 C46 14.9(5) . .
Cu3 Gd3 O30 C68 12.3(10) . .
Gd1 Cu1 N1 C11 -175.8(5) . .
Gd1 Cu1 N1 C12 3.9(9) . .
Gd1 Cu1 N2 C8 -37.3(10) . .
Gd1 Cu1 N2 C9 147.6(7) . .
Gd1 Cu1 O1 C18 155.0(8) . .
Gd1 Cu1 O2 C7 -159.1(8) . .
Gd1 Cu1 O26 C64 3.3(7) . .
Gd2 Cu2 N3 C33 27.3(12) . .
Gd2 Cu2 N3 C34 -156.3(8) . .
Gd2 Cu2 N4 C36 154.7(8) . .
Gd2 Cu2 N4 C37 -27.2(11) . .
Gd2 Cu2 O17 C43 -151.7(9) . .
Gd2 Cu2 O18 C32 145.9(8) . .
Gd2 Cu2 O27 C66 0.2(9) . .
Gd3 Cu3 N5 C52 -32.9(9) . .
Gd3 Cu3 N5 C53 153.4(6) . .
Gd3 Cu3 N6 C55 -157.8(5) . .
Gd3 Cu3 N6 C56 27.2(9) . .
Gd3 Cu3 O21 C62 137.6(8) . .
Gd3 Cu3 O22 C51 -146.8(7) . .
Gd3 Cu3 O29 C68 -8.8(8) . .
N1 C12 C13 C14 174.4(9) . .
N1 C12 C13 C18 -7.8(15) . .
N1 Cu1 Gd1 O1 10.9(4) . .
N1 Cu1 Gd1 O2 -143.6(4) . .
N1 Cu1 Gd1 O3 7.9(3) . .
N1 Cu1 Gd1 O4 -131.3(3) . .
N1 Cu1 Gd1 O5 -60.6(3) . .
N1 Cu1 Gd1 O6 -63.3(4) . .
N1 Cu1 Gd1 O9 163.0(3) . .
N1 Cu1 Gd1 O10 75.2(4) . .
N1 Cu1 Gd1 O25 110.6(4) . .
N1 Cu1 N2 C8 127.5(9) . .
N1 Cu1 N2 C9 -47.6(8) . .
N1 Cu1 O1 C18 -17.2(7) . .
N1 Cu1 O1 Gd1 -172.1(3) . .
N1 Cu1 O2 C7 -64.9(9) . .
N1 Cu1 O2 Gd1 94.2(6) . .
N1 Cu1 O26 C64 -131.1(7) . .
N2 C9 C10 C11 52.2(12) . .
N2 Cu1 Gd1 O1 169.7(4) . .
N2 Cu1 Gd1 O2 15.2(4) . .
N2 Cu1 Gd1 O3 166.7(4) . .
N2 Cu1 Gd1 O4 27.6(4) . .
N2 Cu1 Gd1 O5 98.3(4) . .
N2 Cu1 Gd1 O6 95.5(5) . .
N2 Cu1 Gd1 O9 -38.1(4) . .
N2 Cu1 Gd1 O10 -125.9(4) . .
N2 Cu1 Gd1 O25 -90.6(4) . .
N2 Cu1 N1 C11 19.9(7) . .
N2 Cu1 N1 C12 -160.3(8) . .
N2 Cu1 O1 C18 100.2(19) . .
N2 Cu1 O1 Gd1 -54.8(19) . .
N2 Cu1 O2 C7 32.3(7) . .
N2 Cu1 O2 Gd1 -168.6(3) . .
N2 Cu1 O26 C64 134.4(7) . .
N3 C34 C35 C36 67.7(17) . .
N3 Cu2 Gd2 O7 63.1(5) . .
N3 Cu2 Gd2 O8 151.9(4) . .
N3 Cu2 Gd2 O13 -76.7(5) . .
N3 Cu2 Gd2 O14 -74.6(4) . .
N3 Cu2 Gd2 O17 -154.9(5) . .
N3 Cu2 Gd2 O18 2.2(5) . .
N3 Cu2 Gd2 O19 -142.2(4) . .
N3 Cu2 Gd2 O20 -6.0(4) . .
N3 Cu2 Gd2 O28 103.2(5) . .
N3 Cu2 N4 C36 -38.9(10) . .
N3 Cu2 N4 C37 139.3(10) . .
N3 Cu2 O17 C43 -66.6(14) . .
N3 Cu2 O17 Gd2 85.1(11) . .
N3 Cu2 O18 C32 -32.4(7) . .
N3 Cu2 O18 Gd2 -178.4(4) . .
N3 Cu2 O27 C66 -132.6(10) . .
N4 C37 C38 C39 -167.1(12) . .
N4 C37 C38 C43 13(2) . .
N4 Cu2 Gd2 O7 -135.5(4) . .
N4 Cu2 Gd2 O8 -46.7(4) . .
N4 Cu2 Gd2 O13 84.7(5) . .
N4 Cu2 Gd2 O14 86.8(4) . .
N4 Cu2 Gd2 O17 6.5(5) . .
N4 Cu2 Gd2 O18 163.6(5) . .
N4 Cu2 Gd2 O19 19.2(4) . .
N4 Cu2 Gd2 O20 155.4(4) . .
N4 Cu2 Gd2 O28 -95.4(4) . .
N4 Cu2 N3 C33 -139.0(10) . .
N4 Cu2 N3 C34 37.4(9) . .
N4 Cu2 O17 C43 33.0(8) . .
N4 Cu2 O17 Gd2 -175.2(4) . .
N4 Cu2 O18 C32 72.4(16) . .
N4 Cu2 O18 Gd2 -73.6(16) . .
N4 Cu2 O27 C66 132.3(10) . .
N5 C53 C54 C55 -69.6(13) . .
N5 Cu3 Gd3 O11 83.3(4) . .
N5 Cu3 Gd3 O12 83.6(3) . .
N5 Cu3 Gd3 O15 -143.8(4) . .
N5 Cu3 Gd3 O16 -51.7(4) . .
N5 Cu3 Gd3 O21 163.4(4) . .
N5 Cu3 Gd3 O22 4.7(4) . .
N5 Cu3 Gd3 O23 151.2(3) . .
N5 Cu3 Gd3 O24 15.6(3) . .
N5 Cu3 Gd3 O30 -92.5(4) . .
N5 Cu3 N6 C55 38.7(7) . .
N5 Cu3 N6 C56 -136.4(8) . .
N5 Cu3 O21 C62 62.0(16) . .
N5 Cu3 O21 Gd3 -75.6(14) . .
N5 Cu3 O22 C51 36.7(7) . .
N5 Cu3 O22 Gd3 -176.5(3) . .
N5 Cu3 O29 C68 123.0(8) . .
N6 C56 C57 C58 170.6(10) . .
N6 C56 C57 C62 -14.3(17) . .
N6 Cu3 Gd3 O11 -74.3(4) . .
N6 Cu3 Gd3 O12 -74.1(4) . .
N6 Cu3 Gd3 O15 58.6(4) . .
N6 Cu3 Gd3 O16 150.6(4) . .
N6 Cu3 Gd3 O21 5.8(4) . .
N6 Cu3 Gd3 O22 -153.0(4) . .
N6 Cu3 Gd3 O23 -6.5(3) . .
N6 Cu3 Gd3 O24 -142.1(3) . .
N6 Cu3 Gd3 O30 109.8(4) . .
N6 Cu3 N5 C52 131.1(8) . .
N6 Cu3 N5 C53 -42.5(7) . .
N6 Cu3 O21 C62 -38.2(7) . .
N6 Cu3 O21 Gd3 -175.8(3) . .
N6 Cu3 O22 C51 -56.9(12) . .
N6 Cu3 O22 Gd3 89.9(9) . .
N6 Cu3 O29 C68 -143.3(8) . .
O1 Cu1 Gd1 O2 -154.5(4) . .
O1 Cu1 Gd1 O3 -3.0(3) . .
O1 Cu1 Gd1 O4 -142.2(3) . .
O1 Cu1 Gd1 O5 -71.5(3) . .
O1 Cu1 Gd1 O6 -74.2(4) . .
O1 Cu1 Gd1 O9 152.1(3) . .
O1 Cu1 Gd1 O10 64.3(3) . .
O1 Cu1 Gd1 O25 99.7(3) . .
O1 Cu1 N1 C11 -168.4(7) . .
O1 Cu1 N1 C12 11.3(8) . .
O1 Cu1 N2 C8 10(2) . .
O1 Cu1 N2 C9 -164.8(16) . .
O1 Cu1 O2 C7 -141.9(7) . .
O1 Cu1 O2 Gd1 17.2(2) . .
O1 Cu1 O26 C64 -39.0(7) . .
O1 Gd1 O2 C7 142.8(7) . .
O1 Gd1 O2 Cu1 -15.1(2) . .
O1 Gd1 O3 C17 -20.9(5) . .
O1 Gd1 O3 C19 166.0(7) . .
O1 Gd1 O4 C1 156.8(7) . .
O1 Gd1 O4 C2 -23.0(7) . .
O1 Gd1 O5 C20 135.0(6) . .
O1 Gd1 O6 C21 -29.8(7) . .
O1 Gd1 O9 C23 -100.2(7) . .
O1 Gd1 O10 C22 154.6(6) . .
O1 Gd1 O25 C64 23.0(10) . .
O2 Cu1 Gd1 O1 154.5(4) . .
O2 Cu1 Gd1 O3 151.5(3) . .
O2 Cu1 Gd1 O4 12.3(3) . .
O2 Cu1 Gd1 O5 83.0(3) . .
O2 Cu1 Gd1 O6 80.3(4) . .
O2 Cu1 Gd1 O9 -53.4(3) . .
O2 Cu1 Gd1 O10 -141.2(3) . .
O2 Cu1 Gd1 O25 -105.8(3) . .
O2 Cu1 N1 C11 116.5(8) . .
O2 Cu1 N1 C12 -63.7(10) . .
O2 Cu1 N2 C8 -27.1(9) . .
O2 Cu1 N2 C9 157.8(8) . .
O2 Cu1 O1 C18 138.0(7) . .
O2 Cu1 O1 Gd1 -17.0(2) . .
O2 Cu1 O26 C64 43.7(7) . .
O2 Gd1 O1 C18 -140.6(6) . .
O2 Gd1 O1 Cu1 15.4(2) . .
O2 Gd1 O3 C17 0.4(6) . .
O2 Gd1 O3 C19 -172.7(6) . .
O2 Gd1 O4 C1 -172.0(7) . .
O2 Gd1 O4 C2 8.2(6) . .
O2 Gd1 O5 C20 -157.6(6) . .
O2 Gd1 O6 C21 65.1(7) . .
O2 Gd1 O9 C23 -158.4(6) . .
O2 Gd1 O10 C22 78.4(8) . .
O2 Gd1 O25 C64 -45.5(10) . .
O3 C17 C18 C13 174.8(7) . .
O3 C17 C18 O1 -3.0(11) . .
O3 Gd1 O1 C18 20.6(6) . .
O3 Gd1 O1 Cu1 176.6(3) . .
O3 Gd1 O2 C7 122.2(7) . .
O3 Gd1 O2 Cu1 -35.7(3) . .
O3 Gd1 O4 C1 75.0(7) . .
O3 Gd1 O4 C2 -104.8(6) . .
O3 Gd1 O5 C20 69.2(6) . .
O3 Gd1 O6 C21 -60.7(6) . .
O3 Gd1 O9 C23 13.2(7) . .
O3 Gd1 O10 C22 -157.2(7) . .
O3 Gd1 O25 C64 78.5(11) . .
O4 C2 C3 C4 178.6(10) . .
O4 C2 C7 C6 -175.8(9) . .
O4 C2 C7 O2 1.9(13) . .
O4 Gd1 O1 C18 -110.7(6) . .
O4 Gd1 O1 Cu1 45.3(3) . .
O4 Gd1 O2 C7 -8.1(7) . .
O4 Gd1 O2 Cu1 -166.0(3) . .
O4 Gd1 O3 C17 85.8(6) . .
O4 Gd1 O3 C19 -87.3(7) . .
O4 Gd1 O5 C20 -94.7(6) . .
O4 Gd1 O6 C21 88.3(6) . .
O4 Gd1 O9 C23 148.1(7) . .
O4 Gd1 O10 C22 -22.3(7) . .
O4 Gd1 O25 C64 -93.8(11) . .
O5 C20 C21 O6 -2.7(12) . .
O5 C20 C21 O8 178.6(8) . .
O5 C20 O7 Gd2 175.4(6) . .
O5 Gd1 O1 C18 -53.4(6) . .
O5 Gd1 O1 Cu1 102.6(3) . .
O5 Gd1 O2 C7 65.3(7) . .
O5 Gd1 O2 Cu1 -92.7(3) . .
O5 Gd1 O3 C17 62.8(5) . .
O5 Gd1 O3 C19 -110.4(7) . .
O5 Gd1 O4 C1 97.7(7) . .
O5 Gd1 O4 C2 -82.1(6) . .
O5 Gd1 O6 C21 12.5(6) . .
O5 Gd1 O9 C23 114.5(6) . .
O5 Gd1 O10 C22 -119.1(6) . .
O5 Gd1 O25 C64 5.0(13) . .
O6 C21 O8 Gd2 -171.8(7) . .
O6 Gd1 O1 C18 -13.5(7) . .
O6 Gd1 O1 Cu1 142.5(2) . .
O6 Gd1 O2 C7 17.6(8) . .
O6 Gd1 O2 Cu1 -140.4(3) . .
O6 Gd1 O3 C17 133.4(6) . .
O6 Gd1 O3 C19 -39.7(7) . .
O6 Gd1 O4 C1 27.2(7) . .
O6 Gd1 O4 C2 -152.6(6) . .
O6 Gd1 O5 C20 -13.6(6) . .
O6 Gd1 O9 C23 69.5(6) . .
O6 Gd1 O10 C22 -76.5(6) . .
O6 Gd1 O25 C64 163.5(9) . .
O7 C20 C21 O6 176.8(8) . .
O7 C20 C21 O8 -2.0(12) . .
O7 C20 O5 Gd1 -165.6(7) . .
O7 Gd2 O8 C21 -6.3(6) . .
O7 Gd2 O13 C24 -154.0(7) . .
O7 Gd2 O14 C25 47.5(7) . .
O7 Gd2 O17 C43 -133.9(7) . .
O7 Gd2 O17 Cu2 75.2(5) . .
O7 Gd2 O18 C32 77.7(7) . .
O7 Gd2 O18 Cu2 -135.3(3) . .
O7 Gd2 O19 C42 162.2(6) . .
O7 Gd2 O19 C44 -17.1(8) . .
O7 Gd2 O20 C26 50.3(7) . .
O7 Gd2 O20 C27 -149.4(6) . .
O7 Gd2 O28 C66 153.1(14) . .
O8 C21 O6 Gd1 168.1(7) . .
O8 Gd2 O7 C20 5.1(6) . .
O8 Gd2 O13 C24 136.4(7) . .
O8 Gd2 O14 C25 -47.2(7) . .
O8 Gd2 O17 C43 -71.3(8) . .
O8 Gd2 O17 Cu2 137.8(3) . .
O8 Gd2 O18 C32 156.6(6) . .
O8 Gd2 O18 Cu2 -56.3(5) . .
O8 Gd2 O19 C42 131.9(7) . .
O8 Gd2 O19 C44 -47.4(7) . .
O8 Gd2 O20 C26 27.3(8) . .
O8 Gd2 O20 C27 -172.4(5) . .
O8 Gd2 O28 C66 -136.6(14) . .
O9 C23 O12 Gd3 173.3(7) . .
O9 Gd1 O1 C18 152.9(6) . .
O9 Gd1 O1 Cu1 -51.0(5) . .
O9 Gd1 O2 C7 -65.2(7) . .
O9 Gd1 O2 Cu1 136.9(2) . .
O9 Gd1 O3 C17 -169.4(5) . .
O9 Gd1 O3 C19 17.4(8) . .
O9 Gd1 O4 C1 -56.2(7) . .
O9 Gd1 O4 C2 123.9(6) . .
O9 Gd1 O5 C20 -62.3(7) . .
O9 Gd1 O6 C21 157.2(6) . .
O9 Gd1 O10 C22 6.9(6) . .
O9 Gd1 O25 C64 -148.5(11) . .
O10 C22 C23 O9 -1.2(12) . .
O10 C22 C23 O12 176.5(8) . .
O10 C22 O11 Gd3 -170.3(7) . .
O10 Gd1 O1 C18 72.1(6) . .
O10 Gd1 O1 Cu1 -131.9(2) . .
O10 Gd1 O2 C7 -128.5(7) . .
O10 Gd1 O2 Cu1 73.5(5) . .
O10 Gd1 O3 C17 -148.5(6) . .
O10 Gd1 O3 C19 38.3(7) . .
O10 Gd1 O4 C1 -26.6(8) . .
O10 Gd1 O4 C2 153.6(6) . .
O10 Gd1 O5 C20 31.3(7) . .
O10 Gd1 O6 C21 -132.1(7) . .
O10 Gd1 O9 C23 -7.7(6) . .
O10 Gd1 O25 C64 140.2(11) . .
O11 C22 C23 O9 177.9(7) . .
O11 C22 C23 O12 -4.4(12) . .
O11 C22 O10 Gd1 175.3(7) . .
O11 Gd3 O12 C23 6.6(6) . .
O11 Gd3 O15 C25 -65.7(7) . 2_677
O11 Gd3 O16 C24 70.4(6) . 2_677
O11 Gd3 O21 C62 -1.9(7) . .
O11 Gd3 O21 Cu3 136.2(2) . .
O11 Gd3 O22 C51 8.3(7) . .
O11 Gd3 O22 Cu3 -137.2(2) . .
O11 Gd3 O23 C61 129.5(6) . .
O11 Gd3 O23 C63 -25.5(7) . .
O11 Gd3 O24 C45 39.3(6) . .
O11 Gd3 O24 C46 -133.6(6) . .
O11 Gd3 O30 C68 -163.6(9) . .
O12 C23 O9 Gd1 -169.7(7) . .
O12 Gd3 O11 C22 -9.4(6) . .
O12 Gd3 O15 C25 -111.6(7) . 2_677
O12 Gd3 O16 C24 112.5(6) . 2_677
O12 Gd3 O21 C62 -45.8(6) . .
O12 Gd3 O21 Cu3 92.4(2) . .
O12 Gd3 O22 C51 52.5(6) . .
O12 Gd3 O22 Cu3 -93.0(3) . .
O12 Gd3 O23 C61 57.4(6) . .
O12 Gd3 O23 C63 -97.6(7) . .
O12 Gd3 O24 C45 111.4(7) . .
O12 Gd3 O24 C46 -61.4(5) . .
O12 Gd3 O30 C68 5.7(12) . .
O13 C24 C25 O14 -4.9(12) . .
O13 C24 C25 O15 175.7(8) . 2_677
O13 Gd2 O7 C20 -78.7(6) . .
O13 Gd2 O8 C21 72.9(6) . .
O13 Gd2 O14 C25 3.6(6) . .
O13 Gd2 O17 C43 13.3(8) . .
O13 Gd2 O17 Cu2 -137.7(2) . .
O13 Gd2 O18 C32 -10.2(7) . .
O13 Gd2 O18 Cu2 136.9(3) . .
O13 Gd2 O19 C42 -143.0(7) . .
O13 Gd2 O19 C44 37.7(7) . .
O13 Gd2 O20 C26 -29.8(7) . .
O13 Gd2 O20 C27 130.5(6) . .
O13 Gd2 O28 C66 -176.6(12) . .
O14 Gd2 O7 C20 -119.9(6) . .
O14 Gd2 O8 C21 119.4(6) . .
O14 Gd2 O13 C24 -6.7(6) . .
O14 Gd2 O17 C43 58.1(7) . .
O14 Gd2 O17 Cu2 -92.8(3) . .
O14 Gd2 O18 C32 -51.2(6) . .
O14 Gd2 O18 Cu2 95.9(3) . .
O14 Gd2 O19 C42 -71.5(7) . .
O14 Gd2 O19 C44 109.2(7) . .
O14 Gd2 O20 C26 -100.4(8) . .
O14 Gd2 O20 C27 59.8(6) . .
O14 Gd2 O28 C66 7.3(16) . .
O15 C25 O14 Gd2 178.3(7) 2_677 .
O15 Gd3 O11 C22 -152.7(6) . .
O15 Gd3 O12 C23 55.6(7) . .
O15 Gd3 O16 C24 -11.3(6) . 2_677
O15 Gd3 O21 C62 82.2(6) . .
O15 Gd3 O21 Cu3 -139.7(2) . .
O15 Gd3 O22 C51 -150.2(6) . .
O15 Gd3 O22 Cu3 64.3(5) . .
O15 Gd3 O23 C61 -148.1(7) . .
O15 Gd3 O23 C63 56.9(7) . .
O15 Gd3 O24 C45 -14.1(7) . .
O15 Gd3 O24 C46 173.0(5) . .
O15 Gd3 O30 C68 153.5(11) . .
O16 C24 C25 O14 176.0(8) 2_677 .
O16 C24 C25 O15 -3.4(12) 2_677 2_677
O16 C24 O13 Gd2 -172.5(7) 2_677 .
O16 Gd3 O11 C22 137.2(6) . .
O16 Gd3 O12 C23 -37.7(7) . .
O16 Gd3 O15 C25 13.2(6) . 2_677
O16 Gd3 O21 C62 149.8(6) . .
O16 Gd3 O21 Cu3 -72.1(5) . .
O16 Gd3 O22 C51 -75.9(6) . .
O16 Gd3 O22 Cu3 138.6(2) . .
O16 Gd3 O23 C61 -176.7(6) . .
O16 Gd3 O23 C63 28.3(8) . .
O16 Gd3 O24 C45 -40.9(6) . .
O16 Gd3 O24 C46 146.3(6) . .
O16 Gd3 O30 C68 -136.9(11) . .
O17 Cu2 Gd2 O7 -142.0(4) . .
O17 Cu2 Gd2 O8 -53.1(3) . .
O17 Cu2 Gd2 O13 78.2(4) . .
O17 Cu2 Gd2 O14 80.3(3) . .
O17 Cu2 Gd2 O18 157.1(4) . .
O17 Cu2 Gd2 O19 12.8(3) . .
O17 Cu2 Gd2 O20 148.9(3) . .
O17 Cu2 Gd2 O28 -101.8(4) . .
O17 Cu2 N3 C33 -39.9(18) . .
O17 Cu2 N3 C34 136.5(11) . .
O17 Cu2 N4 C36 159.1(9) . .
O17 Cu2 N4 C37 -22.8(10) . .
O17 Cu2 O18 C32 130.5(7) . .
O17 Cu2 O18 Gd2 -15.4(3) . .
O17 Cu2 O27 C66 42.2(10) . .
O17 Gd2 O7 C20 75.8(7) . .
O17 Gd2 O8 C21 -158.6(6) . .
O17 Gd2 O13 C24 41.6(8) . .
O17 Gd2 O14 C25 -140.2(7) . .
O17 Gd2 O18 C32 -133.2(7) . .
O17 Gd2 O18 Cu2 13.9(2) . .
O17 Gd2 O19 C42 14.9(7) . .
O17 Gd2 O19 C44 -164.4(7) . .
O17 Gd2 O20 C26 -157.7(7) . .
O17 Gd2 O20 C27 2.6(6) . .
O17 Gd2 O28 C66 -31.4(13) . .
O18 Cu2 Gd2 O7 60.9(3) . .
O18 Cu2 Gd2 O8 149.7(3) . .
O18 Cu2 Gd2 O13 -78.9(4) . .
O18 Cu2 Gd2 O14 -76.8(3) . .
O18 Cu2 Gd2 O17 -157.1(4) . .
O18 Cu2 Gd2 O19 -144.4(3) . .
O18 Cu2 Gd2 O20 -8.2(3) . .
O18 Cu2 Gd2 O28 101.0(3) . .
O18 Cu2 N3 C33 28.8(10) . .
O18 Cu2 N3 C34 -154.8(9) . .
O18 Cu2 N4 C36 -143.3(13) . .
O18 Cu2 N4 C37 35(2) . .
O18 Cu2 O17 C43 -136.3(8) . .
O18 Cu2 O17 Gd2 15.4(3) . .
O18 Cu2 O27 C66 -41.6(10) . .
O18 Gd2 O7 C20 153.1(6) . .
O18 Gd2 O8 C21 -97.0(7) . .
O18 Gd2 O13 C24 -50.2(8) . .
O18 Gd2 O14 C25 150.7(7) . .
O18 Gd2 O17 C43 137.3(8) . .
O18 Gd2 O17 Cu2 -13.6(2) . .
O18 Gd2 O19 C42 -15.7(8) . .
O18 Gd2 O19 C44 165.0(6) . .
O18 Gd2 O20 C26 176.3(8) . .
O18 Gd2 O20 C27 -23.4(5) . .
O18 Gd2 O28 C66 37.9(13) . .
O19 C42 C43 C38 -173.1(10) . .
O19 C42 C43 O17 2.6(14) . .
O19 Gd2 O7 C20 -25.1(7) . .
O19 Gd2 O8 C21 148.5(7) . .
O19 Gd2 O13 C24 67.1(7) . .
O19 Gd2 O14 C25 -76.0(6) . .
O19 Gd2 O17 C43 -14.6(7) . .
O19 Gd2 O17 Cu2 -165.5(4) . .
O19 Gd2 O18 C32 -104.1(6) . .
O19 Gd2 O18 Cu2 43.0(4) . .
O19 Gd2 O20 C26 -75.1(8) . .
O19 Gd2 O20 C27 85.1(6) . .
O19 Gd2 O28 C66 -80.7(14) . .
O20 C27 C28 C29 -177.5(9) . .
O20 C27 C32 C31 175.8(8) . .
O20 C27 C32 O18 -2.4(12) . .
O20 Gd2 O7 C20 -157.4(7) . .
O20 Gd2 O8 C21 17.2(7) . .
O20 Gd2 O13 C24 -81.0(7) . .
O20 Gd2 O14 C25 85.1(7) . .
O20 Gd2 O17 C43 112.4(7) . .
O20 Gd2 O17 Cu2 -38.6(4) . .
O20 Gd2 O18 C32 23.7(6) . .
O20 Gd2 O18 Cu2 170.8(4) . .
O20 Gd2 O19 C42 -97.0(7) . .
O20 Gd2 O19 C44 83.7(7) . .
O20 Gd2 O28 C66 90.7(14) . .
O21 Cu3 Gd3 O11 -80.1(4) . .
O21 Cu3 Gd3 O12 -79.8(3) . .
O21 Cu3 Gd3 O15 52.8(3) . .
O21 Cu3 Gd3 O16 144.8(3) . .
O21 Cu3 Gd3 O22 -158.8(3) . .
O21 Cu3 Gd3 O23 -12.2(3) . .
O21 Cu3 Gd3 O24 -147.9(3) . .
O21 Cu3 Gd3 O30 104.0(3) . .
O21 Cu3 N5 C52 31.2(18) . .
O21 Cu3 N5 C53 -142.5(12) . .
O21 Cu3 N6 C55 -153.8(7) . .
O21 Cu3 N6 C56 31.1(8) . .
O21 Cu3 O22 C51 -132.2(7) . .
O21 Cu3 O22 Gd3 14.6(2) . .
O21 Cu3 O29 C68 -51.2(8) . .
O21 Gd3 O11 C22 -55.9(7) . .
O21 Gd3 O12 C23 151.6(7) . .
O21 Gd3 O15 C25 165.9(6) . 2_677
O21 Gd3 O16 C24 -87.4(8) . 2_677
O21 Gd3 O22 C51 132.7(7) . .
O21 Gd3 O22 Cu3 -12.8(2) . .
O21 Gd3 O23 C61 -27.0(6) . .
O21 Gd3 O23 C63 178.0(7) . .
O21 Gd3 O24 C45 166.3(6) . .
O21 Gd3 O24 C46 -6.6(6) . .
O21 Gd3 O30 C68 46.6(10) . .
O22 Cu3 Gd3 O11 78.7(4) . .
O22 Cu3 Gd3 O12 78.9(3) . .
O22 Cu3 Gd3 O15 -148.5(3) . .
O22 Cu3 Gd3 O16 -56.4(3) . .
O22 Cu3 Gd3 O21 158.8(3) . .
O22 Cu3 Gd3 O23 146.5(3) . .
O22 Cu3 Gd3 O24 10.9(3) . .
O22 Cu3 Gd3 O30 -97.2(3) . .
O22 Cu3 N5 C52 -29.7(8) . .
O22 Cu3 N5 C53 156.6(7) . .
O22 Cu3 N6 C55 131.7(9) . .
O22 Cu3 N6 C56 -43.4(14) . .
O22 Cu3 O21 C62 123.3(7) . .
O22 Cu3 O21 Gd3 -14.4(2) . .
O22 Cu3 O29 C68 33.8(8) . .
O22 Gd3 O11 C22 37.2(7) . .
O22 Gd3 O12 C23 -137.6(7) . .
O22 Gd3 O15 C25 97.3(8) . 2_677
O22 Gd3 O16 C24 -162.8(6) . 2_677
O22 Gd3 O21 C62 -125.2(6) . .
O22 Gd3 O21 Cu3 12.9(2) . .
O22 Gd3 O23 C61 3.2(7) . .
O22 Gd3 O23 C63 -151.8(6) . .
O22 Gd3 O24 C45 -165.1(7) . .
O22 Gd3 O24 C46 22.0(5) . .
O22 Gd3 O30 C68 -24.0(10) . .
O23 C61 C62 C57 175.3(9) . .
O23 C61 C62 O21 -1.3(14) . .
O23 Gd3 O11 C22 -83.2(6) . .
O23 Gd3 O12 C23 86.6(6) . .
O23 Gd3 O15 C25 -143.1(7) . 2_677
O23 Gd3 O16 C24 17.2(7) . 2_677
O23 Gd3 O21 C62 28.1(6) . .
O23 Gd3 O21 Cu3 166.2(3) . .
O23 Gd3 O22 C51 104.1(6) . .
O23 Gd3 O22 Cu3 -41.3(3) . .
O23 Gd3 O24 C45 83.7(7) . .
O23 Gd3 O24 C46 -89.2(6) . .
O23 Gd3 O30 C68 96.2(10) . .
O24 C46 C47 C48 176.5(8) . .
O24 C46 C51 C50 -173.8(7) . .
O24 C46 C51 O22 4.6(11) . .
O24 Gd3 O11 C22 65.2(6) . .
O24 Gd3 O12 C23 -72.5(6) . .
O24 Gd3 O15 C25 -13.7(8) . 2_677
O24 Gd3 O16 C24 147.5(7) . 2_677
O24 Gd3 O21 C62 -98.1(6) . .
O24 Gd3 O21 Cu3 40.0(3) . .
O24 Gd3 O22 C51 -22.2(6) . .
O24 Gd3 O22 Cu3 -167.7(3) . .
O24 Gd3 O23 C61 85.2(7) . .
O24 Gd3 O23 C63 -69.7(7) . .
O24 Gd3 O30 C68 -75.9(11) . .
O25 C64 O26 Cu1 -10.9(13) . .
O25 Gd1 O1 C18 136.4(6) . .
O25 Gd1 O1 Cu1 -67.6(3) . .
O25 Gd1 O2 C7 -139.4(7) . .
O25 Gd1 O2 Cu1 62.7(3) . .
O25 Gd1 O3 C17 -84.0(6) . .
O25 Gd1 O3 C19 102.9(7) . .
O25 Gd1 O4 C1 -116.2(7) . .
O25 Gd1 O4 C2 64.0(6) . .
O25 Gd1 O5 C20 152.8(6) . .
O25 Gd1 O6 C21 -155.1(6) . .
O25 Gd1 O9 C23 -83.9(6) . .
O25 Gd1 O10 C22 89.5(6) . .
O26 C64 O25 Gd1 18.6(17) . .
O26 Cu1 Gd1 O1 -97.9(3) . .
O26 Cu1 Gd1 O2 107.6(3) . .
O26 Cu1 Gd1 O3 -101.0(2) . .
O26 Cu1 Gd1 O4 119.9(2) . .
O26 Cu1 Gd1 O5 -169.4(2) . .
O26 Cu1 Gd1 O6 -172.2(4) . .
O26 Cu1 Gd1 O9 54.2(2) . .
O26 Cu1 Gd1 O10 -33.6(2) . .
O26 Cu1 Gd1 O25 1.7(2) . .
O26 Cu1 N1 C11 -75.6(7) . .
O26 Cu1 N1 C12 104.2(8) . .
O26 Cu1 N2 C8 -125.7(9) . .
O26 Cu1 N2 C9 59.1(8) . .
O26 Cu1 O1 C18 -123.6(7) . .
O26 Cu1 O1 Gd1 81.4(3) . .
O26 Cu1 O2 C7 126.8(6) . .
O26 Cu1 O2 Gd1 -74.1(3) . .
O27 C66 O28 Gd2 -5(2) . .
O27 Cu2 Gd2 O7 -41.2(3) . .
O27 Cu2 Gd2 O8 47.7(3) . .
O27 Cu2 Gd2 O13 179.0(4) . .
O27 Cu2 Gd2 O14 -178.9(3) . .
O27 Cu2 Gd2 O17 100.8(4) . .
O27 Cu2 Gd2 O18 -102.1(4) . .
O27 Cu2 Gd2 O19 113.6(3) . .
O27 Cu2 Gd2 O20 -110.3(3) . .
O27 Cu2 Gd2 O28 -1.0(3) . .
O27 Cu2 N3 C33 123.2(10) . .
O27 Cu2 N3 C34 -60.4(10) . .
O27 Cu2 N4 C36 65.6(9) . .
O27 Cu2 N4 C37 -116.2(10) . .
O27 Cu2 O17 C43 129.7(8) . .
O27 Cu2 O17 Gd2 -78.5(3) . .
O27 Cu2 O18 C32 -136.4(6) . .
O27 Cu2 O18 Gd2 77.6(3) . .
O28 C66 O27 Cu2 1.8(18) . .
O28 Gd2 O7 C20 84.9(6) . .
O28 Gd2 O8 C21 -86.4(6) . .
O28 Gd2 O13 C24 175.7(6) . .
O28 Gd2 O14 C25 -178.7(6) . .
O28 Gd2 O17 C43 -143.0(8) . .
O28 Gd2 O17 Cu2 66.1(3) . .
O28 Gd2 O18 C32 146.0(7) . .
O28 Gd2 O18 Cu2 -66.9(3) . .
O28 Gd2 O19 C42 71.5(7) . .
O28 Gd2 O19 C44 -107.8(7) . .
O28 Gd2 O20 C26 116.0(7) . .
O28 Gd2 O20 C27 -83.7(6) . .
O29 C68 O30 Gd3 -24.9(18) . .
O29 Cu3 Gd3 O11 175.9(4) . .
O29 Cu3 Gd3 O12 176.1(3) . .
O29 Cu3 Gd3 O15 -51.2(3) . .
O29 Cu3 Gd3 O16 40.8(3) . .
O29 Cu3 Gd3 O21 -104.0(3) . .
O29 Cu3 Gd3 O22 97.2(3) . .
O29 Cu3 Gd3 O23 -116.3(2) . .
O29 Cu3 Gd3 O24 108.1(2) . .
O29 Cu3 Gd3 O30 0.0(3) . .
O29 Cu3 N5 C52 -121.5(8) . .
O29 Cu3 N5 C53 64.9(7) . .
O29 Cu3 N6 C55 -56.9(7) . .
O29 Cu3 N6 C56 128.1(8) . .
O29 Cu3 O21 C62 -145.5(7) . .
O29 Cu3 O21 Gd3 76.9(3) . .
O29 Cu3 O22 C51 131.3(7) . .
O29 Cu3 O22 Gd3 -81.9(3) . .
O30 C68 O29 Cu3 19.6(14) . .
O30 Gd3 O11 C22 163.9(6) . .
O30 Gd3 O12 C23 -167.2(6) . .
O30 Gd3 O15 C25 92.1(7) . 2_677
O30 Gd3 O16 C24 -95.0(6) . 2_677
O30 Gd3 O21 C62 157.3(6) . .
O30 Gd3 O21 Cu3 -64.6(2) . .
O30 Gd3 O22 C51 -144.9(7) . .
O30 Gd3 O22 Cu3 69.7(3) . .
O30 Gd3 O23 C61 -84.3(6) . .
O30 Gd3 O23 C63 120.7(7) . .
O30 Gd3 O24 C45 -106.3(6) . .
O30 Gd3 O24 C46 80.9(5) . .
C67 C66 O27 Cu2 -179.2(12) . .
C67 C66 O28 Gd2 176.2(11) . .
O31 C70 N7 C71 -0.03(19) . .
O31 C70 N7 C72 -179.96(14) . .

loop_
_smtbx_masks_void_nr
_smtbx_masks_void_average_x
_smtbx_masks_void_average_y
_smtbx_masks_void_average_z
_smtbx_masks_void_volume
_smtbx_masks_void_count_electrons
1 -0.175 0.283 0.246 66.8 8.8
2 0.000 0.500 0.000 281.8 9.8
3 0.059 0.463 0.626 22.6 3.0
4 -0.059 0.537 0.374 22.6 2.9
5 0.175 0.717 0.754 66.8 9.6
6 0.244 0.222 0.574 7.3 0.0
7 0.756 0.778 0.426 7.3 0.0
